data_7119758
loop_
_publ_author_name
'Chen, Shumin'
'Ma, Pengtao'
'Luo, Huihui'
'Wang, Yangyang'
'Niu, Jingyang'
'Wang, Jingping'

_publ_section_title
;
 A luminescent polyoxoniobate lanthanide derivative
 {Eu3(H2O)9[Nb48O138(H2O)6]}(27-)&#x2009;.
;
_journal_issue 26
_journal_name_full 'Chemical communications (Cambridge, England)'
_journal_page_first 3709
_journal_page_last 3712
_journal_paper_doi 10.1039/c7cc00591a
_journal_volume 53
_journal_year 2017
_chemical_formula_moiety 'Eu3 K3 Nb48 O153, 6(C H6 N3), 21(O)'
_chemical_formula_sum 'C6 H108 Eu3 K3 N18 Nb48 O174'
_chemical_formula_weight 8249.96
_space_group_crystal_system monoclinic
_space_group_IT_number 15
_space_group_name_Hall '-C 2yc'
_space_group_name_H-M_alt 'C 1 2/c 1'
_symmetry_space_group_name_Hall '-C 2yc'
_symmetry_space_group_name_H-M 'C 1 2/c 1'
_atom_sites_solution_hydrogens geom
_audit_creation_date 2015-11-07
_audit_creation_method
;
Olex2 1.2
(compiled 2015.09.30 svn.r3233 for OlexSys, GUI svn.r5103)
;
_audit_update_record
;
2017-01-13 deposited with the CCDC.
2017-03-06 downloaded from the CCDC.
;
_cell_angle_alpha 90
_cell_angle_beta 91.4910(10)
_cell_angle_gamma 90
_cell_formula_units_Z 4
_cell_length_a 18.6425(12)
_cell_length_b 38.357(2)
_cell_length_c 45.950(3)
_cell_measurement_reflns_used 9762
_cell_measurement_temperature 296(2)
_cell_measurement_theta_max 27.97
_cell_measurement_theta_min 2.33
_cell_volume 32846(3)
_computing_cell_refinement 'Bruker SAINT'
_computing_data_collection 'Bruker APEX2'
_computing_data_reduction 'Bruker SAINT'
_computing_molecular_graphics 'Olex2 (Dolomanov et al., 2009)'
_computing_publication_material 'Olex2 (Dolomanov et al., 2009)'
_computing_structure_refinement 'ShelXL-2014/7 (Sheldrick, 2014)'
_computing_structure_solution 'ShelXS-1997 (Sheldrick, 2008)'
_diffrn_ambient_temperature 296.15
_diffrn_measured_fraction_theta_full 0.996
_diffrn_measured_fraction_theta_max 0.996
_diffrn_measurement_device_type 'Bruker APEX-II CCD'
_diffrn_measurement_method '\f and \w scans'
_diffrn_radiation_monochromator graphite
_diffrn_radiation_type MoK\a
_diffrn_radiation_wavelength 0.71073
_diffrn_reflns_av_R_equivalents 0.0423
_diffrn_reflns_av_unetI/netI 0.0505
_diffrn_reflns_Laue_measured_fraction_full 0.996
_diffrn_reflns_Laue_measured_fraction_max 0.996
_diffrn_reflns_limit_h_max 22
_diffrn_reflns_limit_h_min -22
_diffrn_reflns_limit_k_max 41
_diffrn_reflns_limit_k_min -45
_diffrn_reflns_limit_l_max 52
_diffrn_reflns_limit_l_min -54
_diffrn_reflns_number 84601
_diffrn_reflns_point_group_measured_fraction_full 0.996
_diffrn_reflns_point_group_measured_fraction_max 0.996
_diffrn_reflns_theta_full 25.100
_diffrn_reflns_theta_max 25.100
_diffrn_reflns_theta_min 1.702
_diffrn_standards_number 0
_exptl_absorpt_coefficient_mu 2.272
_exptl_absorpt_correction_T_max 0.7457
_exptl_absorpt_correction_T_min 0.5009
_exptl_absorpt_correction_type multi-scan
_exptl_absorpt_process_details
;
SADABS-2008/1 (Bruker,2008) was used for absorption correction.
wR2(int) was 0.0982 before and 0.0498 after correction.
The Ratio of minimum to maximum transmission is 0.6717.
The \l/2 correction factor is 0.0015.
;
_exptl_crystal_colour colorless
_exptl_crystal_density_diffrn 1.668
_exptl_crystal_description block
_exptl_crystal_F_000 15504
_exptl_crystal_size_max 0.28
_exptl_crystal_size_mid 0.15
_exptl_crystal_size_min 0.13
_refine_diff_density_max 3.422
_refine_diff_density_min -1.292
_refine_diff_density_rms 0.249
_refine_ls_extinction_method none
_refine_ls_goodness_of_fit_ref 1.072
_refine_ls_hydrogen_treatment constr
_refine_ls_matrix_type full
_refine_ls_number_parameters 674
_refine_ls_number_reflns 29156
_refine_ls_number_restraints 0
_refine_ls_restrained_S_all 1.072
_refine_ls_R_factor_all 0.0934
_refine_ls_R_factor_gt 0.0701
_refine_ls_shift/su_max 0.001
_refine_ls_shift/su_mean 0.000
_refine_ls_structure_factor_coef Fsqd
_refine_ls_weighting_details 'w=1/[\s^2^(Fo^2^)+(0.0896P)^2^+1260.6422P] where P=(Fo^2^+2Fc^2^)/3'
_refine_ls_weighting_scheme calc
_refine_ls_wR_factor_gt 0.1842
_refine_ls_wR_factor_ref 0.2048
_reflns_Friedel_coverage 0.000
_reflns_number_gt 22402
_reflns_number_total 29156
_reflns_threshold_expression 'I > 2\s(I)'
_cod_data_source_file c7cc00591a2.cif
_cod_data_source_block njy1
_cod_depositor_comments 'Adding full bibliography for 7119758.cif.'
_cod_original_cell_volume 32846(4)
_cod_database_code 7119758
_shelx_space_group_comment
;
The symmetry employed for this shelxl refinement is uniquely defined
by the following loop, which should always be used as a source of
symmetry information in preference to the above space-group names.
They are only intended as comments.
;
_shelx_estimated_absorpt_t_max 0.590
_shelx_estimated_absorpt_t_min 0.409
_olex2_refinement_description
;
1. Fixed Uiso
 At 1.2 times of:
  All N(H,H) groups
2. Others
 Fixed Sof: Eu2(0.5) K2(0.5) O7W(0.5) O8W(0.5) O9W(0.5) O15W(0.5) O16W(0.5)
 O17W(0.5) O18W(0.5) O19W(0.5) O20W(0.5) O21W(0.5) O22W(0.5) O23W(0.5)
 O24W(0.5) O25W(0.5) O26W(0.5)
3.a X=CH2 refined with riding coordinates:
 N1(H1A,H1B), N2(H2A,H2B), N3(H3A,H3B), N4(H4A,H4B), N5(H5A,H5B), N6(H6A,H6B),
 N7(H7A,H7B), N8(H8A,H8B), N9(H9A,H9B)
;
_shelx_shelxl_version_number 2014/7
_olex2_submission_special_instructions 'No special instructions were received'

loop_
_space_group_symop_operation_xyz
'x, y, z'
'-x, y, -z+1/2'
'x+1/2, y+1/2, z'
'-x+1/2, y+1/2, -z+1/2'
'-x, -y, -z'
'x, -y, z-1/2'
'-x+1/2, -y+1/2, -z'
'x+1/2, -y+1/2, z-1/2'

loop_
_atom_site_label
_atom_site_type_symbol
_atom_site_fract_x
_atom_site_fract_y
_atom_site_fract_z
_atom_site_U_iso_or_equiv
_atom_site_adp_type
_atom_site_occupancy
_atom_site_site_symmetry_order
_atom_site_calc_flag
_atom_site_refinement_flags_posn
_atom_site_refinement_flags_adp
_atom_site_refinement_flags_occupancy
_atom_site_disorder_assembly
_atom_site_disorder_group
Eu1 Eu 0.28031(3) 0.64235(2) 0.20444(2) 0.02159(13) Uani 1 1 d . . . . .
Eu2 Eu 1.02683(6) 0.41566(3) 0.24515(2) 0.0291(3) Uani 0.5 1 d . . . . .
Nb1 Nb 0.77953(5) 0.62623(2) 0.21355(2) 0.0193(2) Uani 1 1 d . . . . .
Nb2 Nb 0.63125(5) 0.66985(3) 0.22088(2) 0.0224(2) Uani 1 1 d . . . . .
Nb3 Nb 0.57967(6) 0.72120(3) 0.16548(3) 0.0360(3) Uani 1 1 d . . . . .
Nb4 Nb 0.58662(6) 0.65347(4) 0.11881(2) 0.0400(3) Uani 1 1 d . . . . .
Nb5 Nb 0.48902(5) 0.64739(3) 0.17936(2) 0.0271(2) Uani 1 1 d . . . . .
Nb6 Nb 0.72909(5) 0.67629(3) 0.15843(2) 0.0298(2) Uani 1 1 d . . . . .
Nb7 Nb 0.63922(5) 0.60135(3) 0.17259(2) 0.0249(2) Uani 1 1 d . . . . .
Nb8 Nb 0.76044(5) 0.53169(3) 0.19586(2) 0.0274(2) Uani 1 1 d . . . . .
Nb9 Nb 0.78636(6) 0.45652(3) 0.14899(3) 0.0349(3) Uani 1 1 d . . . . .
Nb10 Nb 0.76927(7) 0.37230(3) 0.13414(3) 0.0442(3) Uani 1 1 d . . . . .
Nb11 Nb 0.81105(9) 0.42914(3) 0.08176(3) 0.0539(4) Uani 1 1 d . . . . .
Nb12 Nb 0.91104(6) 0.39665(3) 0.17460(2) 0.0284(2) Uani 1 1 d . . . . .
Nb13 Nb 0.93515(8) 0.37113(3) 0.10637(3) 0.0429(3) Uani 1 1 d . . . . .
Nb14 Nb 0.92826(5) 0.47971(2) 0.18875(2) 0.0223(2) Uani 1 1 d . . . . .
Nb15 Nb 0.95249(7) 0.45540(3) 0.12071(2) 0.0346(3) Uani 1 1 d . . . . .
Nb16 Nb 1.06482(6) 0.52731(3) 0.14608(2) 0.0295(2) Uani 1 1 d . . . . .
Nb17 Nb 1.09497(5) 0.62157(2) 0.16175(2) 0.0199(2) Uani 1 1 d . . . . .
Nb18 Nb 1.21523(5) 0.66172(3) 0.12407(2) 0.0233(2) Uani 1 1 d . . . . .
Nb19 Nb 1.11684(6) 0.59365(3) 0.09444(2) 0.0307(2) Uani 1 1 d . . . . .
Nb20 Nb 1.23972(6) 0.63396(3) 0.05613(2) 0.0380(3) Uani 1 1 d . . . . .
Nb21 Nb 1.15928(6) 0.71126(3) 0.06863(2) 0.0364(3) Uani 1 1 d . . . . .
Nb22 Nb 1.06301(7) 0.64464(4) 0.04009(2) 0.0455(3) Uani 1 1 d . . . . .
Nb23 Nb 1.03574(5) 0.67113(3) 0.10721(2) 0.0287(2) Uani 1 1 d . . . . .
Nb24 Nb 0.92181(5) 0.66836(3) 0.17030(2) 0.0296(2) Uani 1 1 d . . . . .
K1 K 0.9477(2) 0.57577(9) 0.20110(12) 0.0837(15) Uani 1 1 d . . . . .
K2 K 0.4614(5) 0.7250(2) 0.23190(18) 0.071(2) Uiso 0.5 1 d . . . . .
O1 O 0.7849(4) 0.63297(19) 0.25181(16) 0.0259(16) Uiso 1 1 d . . . . .
O2 O 0.6512(4) 0.67312(19) 0.25909(16) 0.0270(16) Uiso 1 1 d . . . . .
O3 O 0.5537(5) 0.7654(3) 0.1621(2) 0.054(2) Uiso 1 1 d . . . . .
O4 O 0.5689(6) 0.6477(3) 0.0812(2) 0.057(3) Uiso 1 1 d . . . . .
O5 O 0.3983(4) 0.6376(2) 0.18650(18) 0.0351(19) Uiso 1 1 d . . . . .
O6 O 0.8818(5) 0.3923(3) 0.0732(2) 0.051(2) Uiso 1 1 d . . . . .
O7 O 0.6161(4) 0.65990(19) 0.17030(17) 0.0290(17) Uiso 1 1 d . . . . .
O8 O 0.7198(6) 0.5147(3) 0.2266(2) 0.055(3) Uiso 1 1 d . . . . .
O9 O 0.6924(5) 0.6662(2) 0.12071(19) 0.040(2) Uiso 1 1 d . . . . .
O10 O 0.7346(4) 0.67561(19) 0.20422(16) 0.0257(16) Uiso 1 1 d . . . . .
O11 O 0.9640(5) 0.3675(2) 0.14839(19) 0.038(2) Uiso 1 1 d . . . . .
O12 O 1.0070(7) 0.6390(3) 0.0089(3) 0.070(3) Uiso 1 1 d . . . . .
O13 O 1.1441(6) 0.5072(3) 0.1570(2) 0.064(3) Uiso 1 1 d . . . . .
O14 O 0.7738(7) 0.4405(3) 0.0471(3) 0.072(3) Uiso 1 1 d . . . . .
O15 O 0.7463(6) 0.3932(3) 0.0959(2) 0.056(3) Uiso 1 1 d . . . . .
O16 O 0.9469(6) 0.7054(3) 0.1898(2) 0.055(3) Uiso 1 1 d . . . . .
O17 O 1.1746(6) 0.7543(3) 0.0582(2) 0.058(3) Uiso 1 1 d . . . . .
O18 O 0.9889(6) 0.3399(3) 0.0898(2) 0.062(3) Uiso 1 1 d . . . . .
O19 O 1.0724(4) 0.7144(2) 0.09475(18) 0.0356(19) Uiso 1 1 d . . . . .
O20 O 0.7018(6) 0.3406(3) 0.1380(2) 0.061(3) Uiso 1 1 d . . . . .
O21 O 0.4888(4) 0.6984(2) 0.17523(17) 0.0336(18) Uiso 1 1 d . . . . .
O22 O 0.5677(5) 0.7040(2) 0.1258(2) 0.045(2) Uiso 1 1 d . . . . .
O23 O 0.6860(5) 0.7212(2) 0.15995(19) 0.040(2) Uiso 1 1 d . . . . .
O24 O 1.3156(6) 0.6208(3) 0.0366(2) 0.058(3) Uiso 1 1 d . . . . .
O25 O 0.7277(5) 0.4161(2) 0.1524(2) 0.044(2) Uiso 1 1 d . . . . .
O26 O 0.9977(5) 0.4143(2) 0.1073(2) 0.045(2) Uiso 1 1 d . . . . .
O27 O 1.0931(5) 0.6933(2) 0.0378(2) 0.044(2) Uiso 1 1 d . . . . .
O28 O 0.7369(5) 0.4915(2) 0.16779(19) 0.041(2) Uiso 1 1 d . . . . .
O29 O 0.8698(4) 0.64223(19) 0.20018(16) 0.0275(17) Uiso 1 1 d . . . . .
O30 O 1.2379(5) 0.6851(2) 0.05063(19) 0.039(2) Uiso 1 1 d . . . . .
O31 O 1.1138(4) 0.67000(18) 0.14080(16) 0.0247(16) Uiso 1 1 d . . . . .
O32 O 1.0238(5) 0.4888(2) 0.11965(19) 0.042(2) Uiso 1 1 d . . . . .
O33 O 0.4951(4) 0.6429(2) 0.13673(18) 0.0363(19) Uiso 1 1 d . . . . .
O34 O 0.8585(4) 0.5127(2) 0.20061(17) 0.0319(18) Uiso 1 1 d . . . . .
O35 O 0.9605(4) 0.6829(2) 0.13108(18) 0.0355(19) Uiso 1 1 d . . . . .
O36 O 0.9650(4) 0.4637(2) 0.22258(17) 0.0294(17) Uiso 1 1 d . . . . .
O37 O 1.1590(5) 0.6299(2) 0.0277(2) 0.044(2) Uiso 1 1 d . . . . .
O38 O 1.0995(5) 0.5494(2) 0.10840(19) 0.039(2) Uiso 1 1 d . . . . .
O39 O 1.2036(5) 0.5893(2) 0.07376(19) 0.040(2) Uiso 1 1 d . . . . .
O40 O 0.8461(5) 0.3455(2) 0.11575(19) 0.041(2) Uiso 1 1 d . . . . .
O41 O 0.9923(5) 0.6596(2) 0.0709(2) 0.042(2) Uiso 1 1 d . . . . .
O42 O 0.9501(4) 0.3877(2) 0.20988(18) 0.0344(19) Uiso 1 1 d . . . . .
O43 O 0.6205(4) 0.6056(2) 0.13208(18) 0.0368(19) Uiso 1 1 d . . . . .
O44 O 1.0745(4) 0.5731(2) 0.16518(17) 0.0311(18) Uiso 1 1 d . . . . .
O45 O 1.0016(4) 0.5114(2) 0.17689(17) 0.0331(18) Uiso 1 1 d . . . . .
O46 O 1.0085(4) 0.6400(2) 0.17707(17) 0.0305(17) Uiso 1 1 d . . . . .
O47 O 0.6720(4) 0.5564(2) 0.17782(17) 0.0329(18) Uiso 1 1 d . . . . .
O48 O 0.6070(4) 0.7159(2) 0.20809(17) 0.0313(18) Uiso 1 1 d . . . . .
O49 O 1.0581(5) 0.5974(2) 0.06035(19) 0.041(2) Uiso 1 1 d . . . . .
O50 O 0.8631(4) 0.4164(2) 0.12976(18) 0.0335(18) Uiso 1 1 d . . . . .
O51 O 0.7631(5) 0.4631(2) 0.1089(2) 0.046(2) Uiso 1 1 d . . . . .
O52 O 0.8955(5) 0.4620(2) 0.0863(2) 0.047(2) Uiso 1 1 d . . . . .
O53 O 0.8489(4) 0.44060(19) 0.18529(16) 0.0264(16) Uiso 1 1 d . . . . .
O54 O 1.1356(4) 0.6513(2) 0.08460(17) 0.0299(17) Uiso 1 1 d . . . . .
O55 O 0.5405(4) 0.6005(2) 0.18180(17) 0.0292(17) Uiso 1 1 d . . . . .
O56 O 0.8254(5) 0.6853(2) 0.15389(18) 0.038(2) Uiso 1 1 d . . . . .
O57 O 0.8808(4) 0.4839(2) 0.14449(17) 0.0312(18) Uiso 1 1 d . . . . .
O58 O 1.1759(4) 0.61129(18) 0.13140(15) 0.0239(16) Uiso 1 1 d . . . . .
O59 O 1.2143(4) 0.7068(2) 0.10714(17) 0.0325(18) Uiso 1 1 d . . . . .
O60 O 0.5336(4) 0.65463(19) 0.21901(16) 0.0272(16) Uiso 1 1 d . . . . .
O61 O 0.7942(4) 0.57704(19) 0.21061(16) 0.0267(16) Uiso 1 1 d . . . . .
O62 O 1.2812(4) 0.6432(2) 0.09633(17) 0.0325(18) Uiso 1 1 d . . . . .
O63 O 0.9749(4) 0.43964(19) 0.16367(16) 0.0264(16) Uiso 1 1 d . . . . .
O64 O 0.8260(4) 0.3687(2) 0.17197(18) 0.0366(19) Uiso 1 1 d . . . . .
O65 O 1.2674(4) 0.6671(2) 0.15688(17) 0.0301(17) Uiso 1 1 d . . . . .
O66 O 0.7389(4) 0.62425(19) 0.16786(16) 0.0277(17) Uiso 1 1 d . . . . .
O67 O 1.1592(4) 0.62891(19) 0.19067(16) 0.0276(17) Uiso 1 1 d . . . . .
O68 O 0.6668(4) 0.61859(17) 0.21455(15) 0.0205(15) Uiso 1 1 d . . . . .
O69 O 1.0403(4) 0.6192(2) 0.11811(17) 0.0293(17) Uiso 1 1 d . . . . .
C1 C 0.3464(7) 0.7605(3) 0.1467(3) 0.040(3) Uiso 1 1 d . . . . .
C2 C 0.2139(7) 0.6811(4) 0.9637(3) 0.042(3) Uiso 1 1 d . . . . .
C3 C 0.4161(8) 0.7172(4) 0.0778(3) 0.048(3) Uiso 1 1 d . . . . .
N1 N 0.1738(6) 0.6541(3) 0.9703(3) 0.051(3) Uiso 1 1 d . . . . .
H1A H 0.1670 0.6490 0.9883 0.061 Uiso 1 1 calc R . . . .
H1B H 0.1544 0.6416 0.9567 0.061 Uiso 1 1 calc R . . . .
N2 N 0.2440(7) 0.7006(3) 0.9841(3) 0.057(3) Uiso 1 1 d . . . . .
H2A H 0.2376 0.6958 1.0022 0.068 Uiso 1 1 calc R . . . .
H2B H 0.2700 0.7182 0.9795 0.068 Uiso 1 1 calc R . . . .
N3 N 0.2198(7) 0.6905(4) 0.9356(3) 0.064(4) Uiso 1 1 d . . . . .
H3A H 0.2431 0.7090 0.9312 0.077 Uiso 1 1 calc R . . . .
H3B H 0.2003 0.6779 0.9220 0.077 Uiso 1 1 calc R . . . .
N4 N 0.3588(7) 0.7283(3) 0.1555(3) 0.050(3) Uiso 1 1 d . . . . .
H4A H 0.3992 0.7231 0.1638 0.061 Uiso 1 1 calc R . . . .
H4B H 0.3265 0.7126 0.1528 0.061 Uiso 1 1 calc R . . . .
N5 N 0.2819(7) 0.7688(3) 0.1343(3) 0.055(3) Uiso 1 1 d . . . . .
H5A H 0.2492 0.7531 0.1322 0.066 Uiso 1 1 calc R . . . .
H5B H 0.2736 0.7898 0.1286 0.066 Uiso 1 1 calc R . . . .
N6 N 0.3956(7) 0.7852(3) 0.1506(3) 0.059(3) Uiso 1 1 d . . . . .
H6A H 0.4363 0.7804 0.1589 0.071 Uiso 1 1 calc R . . . .
H6B H 0.3868 0.8062 0.1448 0.071 Uiso 1 1 calc R . . . .
N7 N 0.4034(7) 0.6897(3) 0.0944(3) 0.054(3) Uiso 1 1 d . . . . .
H7A H 0.4346 0.6833 0.1074 0.065 Uiso 1 1 calc R . . . .
H7B H 0.3639 0.6783 0.0921 0.065 Uiso 1 1 calc R . . . .
N8 N 0.4759(9) 0.7351(4) 0.0808(4) 0.084(5) Uiso 1 1 d . . . . .
H8A H 0.5077 0.7291 0.0937 0.101 Uiso 1 1 calc R . . . .
H8B H 0.4832 0.7529 0.0699 0.101 Uiso 1 1 calc R . . . .
N9 N 0.3681(8) 0.7264(4) 0.0573(3) 0.073(4) Uiso 1 1 d . . . . .
H9A H 0.3765 0.7439 0.0462 0.088 Uiso 1 1 calc R . . . .
H9B H 0.3288 0.7149 0.0551 0.088 Uiso 1 1 calc R . . . .
O1W O 0.8086(5) 0.5531(3) 0.1520(2) 0.050(2) Uiso 1 1 d . . . . .
O2W O 0.8857(6) 0.6195(3) 0.1415(2) 0.058(3) Uiso 1 1 d . . . . .
O3W O 0.9574(6) 0.5539(3) 0.1284(2) 0.055(3) Uiso 1 1 d . . . . .
O4W O 0.2798(5) 0.5890(2) 0.1717(2) 0.044(2) Uiso 1 1 d . . . . .
O5W O 0.3352(5) 0.5910(2) 0.2304(2) 0.043(2) Uiso 1 1 d . . . . .
O6W O 0.2270(5) 0.7004(3) 0.2102(2) 0.050(2) Uiso 1 1 d . . . . .
O7W O 1.0821(12) 0.3582(6) 0.2353(5) 0.059(5) Uiso 0.5 1 d . . . . .
O8W O 1.0924(13) 0.4287(6) 0.1982(5) 0.067(6) Uiso 0.5 1 d . . . . .
O9W O 1.1604(11) 0.4274(5) 0.2551(5) 0.057(5) Uiso 0.5 1 d . . . . .
O10W O 0.5000 0.5935(4) 0.2500 0.069(4) Uiso 1 2 d S T P . .
O11W O 0.3817(8) 0.5965(4) 0.1212(3) 0.088(4) Uiso 1 1 d . . . . .
O12W O 0.9298(7) 0.6649(3) 0.2642(3) 0.079(4) Uiso 1 1 d . . . . .
O13W O 0.8909(9) 0.5005(4) 0.2702(4) 0.113(5) Uiso 1 1 d . . . . .
O14W O 0.1187(9) 0.7268(4) 0.1761(4) 0.111(5) Uiso 1 1 d . . . . .
O15W O 0.8234(13) 0.7217(6) 0.2345(5) 0.067(6) Uiso 0.5 1 d . . . . .
O16W O 0.0956(14) 0.2969(7) 0.1106(6) 0.078(7) Uiso 0.5 1 d . . . . .
O17W O 0.0688(13) 0.3330(6) 0.1801(5) 0.070(6) Uiso 0.5 1 d . . . . .
O18W O 0.1553(14) 0.5566(7) 0.0104(6) 0.081(7) Uiso 0.5 1 d . . . . .
O19W O 0.6858(14) 0.7401(7) 0.0917(6) 0.077(7) Uiso 0.5 1 d . . . . .
O20W O 0.9911(16) 0.4183(8) 0.0349(7) 0.094(8) Uiso 0.5 1 d . . . . .
O21W O 0.0650(15) 0.7333(7) 0.9883(6) 0.088(8) Uiso 0.5 1 d . . . . .
O22W O 0.8162(12) 0.5579(6) 0.2777(5) 0.061(6) Uiso 0.5 1 d . . . A 1
O23W O 0.7500(14) 0.5296(7) 0.2907(6) 0.076(7) Uiso 0.5 1 d . . . B 2
O24W O 1.466(2) 0.6330(10) 0.0389(8) 0.129(12) Uiso 0.5 1 d . . . C 3
O25W O 0.9762(19) 0.6863(9) -0.0382(8) 0.121(11) Uiso 0.5 1 d . . . D 3
O26W O 0.629(2) 0.3692(9) 0.0644(8) 0.121(11) Uiso 0.5 1 d . . . E 3

loop_
_atom_site_aniso_label
_atom_site_aniso_U_11
_atom_site_aniso_U_22
_atom_site_aniso_U_33
_atom_site_aniso_U_23
_atom_site_aniso_U_13
_atom_site_aniso_U_12
Eu1 0.0157(3) 0.0285(3) 0.0204(3) 0.0016(2) -0.00030(19) -0.0005(2)
Eu2 0.0374(6) 0.0263(6) 0.0232(6) -0.0029(4) -0.0091(5) 0.0053(4)
Nb1 0.0145(4) 0.0255(5) 0.0178(5) 0.0019(4) 0.0006(3) 0.0036(4)
Nb2 0.0164(4) 0.0274(5) 0.0235(5) 0.0022(4) 0.0008(4) 0.0046(4)
Nb3 0.0213(5) 0.0423(6) 0.0442(7) 0.0184(5) -0.0001(5) 0.0079(5)
Nb4 0.0225(5) 0.0739(9) 0.0237(6) 0.0100(5) -0.0005(4) 0.0093(5)
Nb5 0.0139(5) 0.0415(6) 0.0259(5) 0.0041(4) -0.0002(4) 0.0047(4)
Nb6 0.0159(5) 0.0454(6) 0.0282(5) 0.0155(5) 0.0025(4) 0.0048(4)
Nb7 0.0164(5) 0.0352(6) 0.0229(5) -0.0028(4) -0.0024(4) 0.0054(4)
Nb8 0.0245(5) 0.0263(5) 0.0313(6) 0.0009(4) -0.0011(4) -0.0010(4)
Nb9 0.0415(6) 0.0220(5) 0.0401(6) -0.0053(4) -0.0206(5) 0.0023(4)
Nb10 0.0563(8) 0.0254(6) 0.0496(7) -0.0060(5) -0.0221(6) -0.0036(5)
Nb11 0.0942(11) 0.0310(6) 0.0347(7) -0.0021(5) -0.0329(7) 0.0005(7)
Nb12 0.0419(6) 0.0186(5) 0.0240(5) 0.0001(4) -0.0094(4) 0.0006(4)
Nb13 0.0725(9) 0.0279(6) 0.0277(6) -0.0065(5) -0.0076(6) 0.0017(6)
Nb14 0.0289(5) 0.0182(5) 0.0194(5) -0.0003(4) -0.0058(4) -0.0003(4)
Nb15 0.0607(8) 0.0237(5) 0.0193(5) -0.0010(4) -0.0029(5) -0.0056(5)
Nb16 0.0321(6) 0.0285(5) 0.0281(5) 0.0002(4) 0.0038(4) 0.0003(4)
Nb17 0.0151(4) 0.0277(5) 0.0169(4) 0.0031(4) 0.0001(3) -0.0031(4)
Nb18 0.0162(4) 0.0338(5) 0.0199(5) 0.0048(4) 0.0006(4) -0.0051(4)
Nb19 0.0342(6) 0.0400(6) 0.0181(5) -0.0004(4) 0.0036(4) -0.0122(5)
Nb20 0.0344(6) 0.0579(7) 0.0220(5) 0.0026(5) 0.0081(4) -0.0092(5)
Nb21 0.0283(6) 0.0495(7) 0.0314(6) 0.0191(5) 0.0003(4) -0.0076(5)
Nb22 0.0379(6) 0.0782(9) 0.0200(5) 0.0116(6) -0.0053(5) -0.0205(6)
Nb23 0.0165(5) 0.0455(6) 0.0239(5) 0.0139(4) -0.0007(4) -0.0021(4)
Nb24 0.0179(5) 0.0378(6) 0.0332(6) 0.0083(5) 0.0027(4) 0.0015(4)
K1 0.058(2) 0.0358(18) 0.160(4) 0.002(2) 0.057(3) -0.0006(16)

loop_
_atom_type_symbol
_atom_type_description
_atom_type_scat_dispersion_real
_atom_type_scat_dispersion_imag
_atom_type_scat_source
O O 0.0106 0.0060 'International Tables Vol C Tables 4.2.6.8 and 6.1.1.4'
H H 0.0000 0.0000 'International Tables Vol C Tables 4.2.6.8 and 6.1.1.4'
Nb Nb -2.0727 0.6215 'International Tables Vol C Tables 4.2.6.8 and 6.1.1.4'
Eu Eu -0.1578 3.6682 'International Tables Vol C Tables 4.2.6.8 and 6.1.1.4'
C C 0.0033 0.0016 'International Tables Vol C Tables 4.2.6.8 and 6.1.1.4'
N N 0.0061 0.0033 'International Tables Vol C Tables 4.2.6.8 and 6.1.1.4'
K K 0.2009 0.2494 'International Tables Vol C Tables 4.2.6.8 and 6.1.1.4'

loop_
_geom_angle_atom_site_label_1
_geom_angle_atom_site_label_2
_geom_angle_atom_site_label_3
_geom_angle
_geom_angle_site_symmetry_1
_geom_angle_site_symmetry_3
Nb2 Eu1 Nb18 152.40(3) 2_655 1_455
O1 Eu1 Nb2 61.15(17) 2_655 2_655
O1 Eu1 Nb18 131.63(17) 2_655 1_455
O1 Eu1 O4W 112.4(3) 2_655 .
O1 Eu1 O5W 72.1(3) 2_655 .
O1 Eu1 O6W 80.3(3) 2_655 .
O2 Eu1 Nb2 17.72(18) 2_655 2_655
O2 Eu1 Nb18 135.37(18) 2_655 1_455
O2 Eu1 O1 76.1(2) 2_655 2_655
O2 Eu1 O4W 143.7(3) 2_655 .
O2 Eu1 O5W 81.4(3) 2_655 .
O2 Eu1 O6W 71.8(3) 2_655 .
O5 Eu1 Nb2 87.2(2) . 2_655
O5 Eu1 Nb18 87.4(2) . 1_455
O5 Eu1 O1 140.5(3) . 2_655
O5 Eu1 O2 78.4(3) . 2_655
O5 Eu1 O65 77.6(3) . 1_455
O5 Eu1 O67 140.4(3) . 1_455
O5 Eu1 O4W 73.9(3) . .
O5 Eu1 O5W 74.6(3) . .
O5 Eu1 O6W 119.2(3) . .
O65 Eu1 Nb2 136.48(18) 1_455 2_655
O65 Eu1 Nb18 16.96(18) 1_455 1_455
O65 Eu1 O1 141.6(3) 1_455 2_655
O65 Eu1 O2 119.0(3) 1_455 2_655
O65 Eu1 O4W 77.3(3) 1_455 .
O65 Eu1 O5W 141.1(3) 1_455 .
O65 Eu1 O6W 72.9(3) 1_455 .
O67 Eu1 Nb2 131.70(18) 1_455 2_655
O67 Eu1 Nb18 61.60(18) 1_455 1_455
O67 Eu1 O1 72.2(3) 1_455 2_655
O67 Eu1 O2 141.0(3) 1_455 2_655
O67 Eu1 O65 76.8(3) 1_455 1_455
O67 Eu1 O4W 71.3(3) 1_455 .
O67 Eu1 O5W 109.2(3) 1_455 .
O67 Eu1 O6W 80.9(3) 1_455 .
O4W Eu1 Nb2 137.0(2) . 2_655
O4W Eu1 Nb18 66.4(2) . 1_455
O5W Eu1 Nb2 68.7(2) . 2_655
O5W Eu1 Nb18 135.1(2) . 1_455
O5W Eu1 O4W 69.2(3) . .
O6W Eu1 Nb2 79.9(2) . 2_655
O6W Eu1 Nb18 79.2(2) . 1_455
O6W Eu1 O4W 143.1(3) . .
O6W Eu1 O5W 145.3(3) . .
Eu2 Eu2 Nb12 82.45(11) 2_755 2_755
Eu2 Eu2 Nb12 81.30(11) 2_755 .
Eu2 Eu2 O36 78.0(2) 2_755 2_755
Eu2 Eu2 O36 75.2(2) 2_755 .
Eu2 Eu2 O42 75.0(2) 2_755 .
Eu2 Eu2 O42 78.1(2) 2_755 2_755
Eu2 Eu2 O7W 117.3(5) 2_755 .
Eu2 Eu2 O7W 44.5(4) 2_755 2_755
Eu2 Eu2 O8W 142.9(5) 2_755 .
Eu2 Eu2 O9W 144.4(5) 2_755 .
Nb12 Eu2 Nb12 152.94(4) 2_755 .
O36 Eu2 Nb12 62.33(18) . .
O36 Eu2 Nb12 133.53(19) 2_755 .
O36 Eu2 Nb12 62.66(19) 2_755 2_755
O36 Eu2 Nb12 132.87(19) . 2_755
O36 Eu2 O36 72.3(4) 2_755 .
O36 Eu2 O42 143.4(3) 2_755 .
O36 Eu2 O7W 113.5(4) 2_755 2_755
O36 Eu2 O7W 143.3(5) . .
O36 Eu2 O7W 141.8(5) 2_755 .
O36 Eu2 O7W 110.8(4) . 2_755
O36 Eu2 O8W 110.6(6) 2_755 .
O36 Eu2 O8W 73.7(6) . .
O36 Eu2 O9W 72.8(5) 2_755 .
O36 Eu2 O9W 113.4(5) . .
O42 Eu2 Nb12 17.2(2) 2_755 2_755
O42 Eu2 Nb12 136.4(2) 2_755 .
O42 Eu2 Nb12 17.66(19) . .
O42 Eu2 Nb12 135.6(2) . 2_755
O42 Eu2 O36 77.2(3) . .
O42 Eu2 O36 143.6(3) 2_755 .
O42 Eu2 O36 78.3(3) 2_755 2_755
O42 Eu2 O42 118.8(4) 2_755 .
O42 Eu2 O7W 59.9(4) . 2_755
O42 Eu2 O7W 71.8(5) 2_755 .
O42 Eu2 O7W 73.8(5) . .
O42 Eu2 O7W 62.3(4) 2_755 2_755
O42 Eu2 O8W 78.8(6) . .
O42 Eu2 O8W 138.4(6) 2_755 .
O42 Eu2 O9W 139.8(5) . .
O42 Eu2 O9W 76.6(5) 2_755 .
O7W Eu2 Nb12 83.8(5) . 2_755
O7W Eu2 Nb12 77.1(4) 2_755 2_755
O7W Eu2 Nb12 84.6(5) . .
O7W Eu2 Nb12 76.1(4) 2_755 .
O7W Eu2 O7W 72.8(9) . 2_755
O7W Eu2 O8W 79.0(7) . .
O7W Eu2 O9W 77.4(7) . .
O8W Eu2 Nb12 66.6(5) . .
O8W Eu2 Nb12 134.2(5) . 2_755
O8W Eu2 O7W 134.8(7) . 2_755
O8W Eu2 O9W 68.4(7) . .
O9W Eu2 Nb12 66.5(5) . 2_755
O9W Eu2 Nb12 133.9(5) . .
O9W Eu2 O7W 134.8(6) . 2_755
Nb2 Nb1 Nb6 63.52(3) . .
Nb2 Nb1 Nb7 63.14(3) . .
Nb2 Nb1 K1 177.10(9) . .
Nb6 Nb1 Nb7 61.80(3) . .
Nb6 Nb1 K1 114.04(8) . .
Nb7 Nb1 K1 114.53(8) . .
O1 Nb1 Nb2 81.3(2) . .
O1 Nb1 Nb6 133.1(2) . .
O1 Nb1 Nb7 128.7(2) . .
O1 Nb1 K1 101.6(3) . .
O1 Nb1 O10 94.7(3) . .
O1 Nb1 O29 104.2(3) . .
O1 Nb1 O61 102.1(3) . .
O1 Nb1 O66 162.1(3) . .
O1 Nb1 O68 91.6(3) . .
O10 Nb1 Nb2 39.3(2) . .
O10 Nb1 Nb6 38.5(2) . .
O10 Nb1 Nb7 80.8(2) . .
O10 Nb1 K1 139.7(2) . .
O10 Nb1 O66 73.4(3) . .
O10 Nb1 O68 75.0(3) . .
O29 Nb1 Nb2 128.8(2) . .
O29 Nb1 Nb6 78.5(2) . .
O29 Nb1 Nb7 126.7(2) . .
O29 Nb1 K1 50.8(2) . .
O29 Nb1 O10 89.7(3) . .
O29 Nb1 O61 99.6(3) . .
O29 Nb1 O66 89.3(3) . .
O29 Nb1 O68 158.9(3) . .
O61 Nb1 Nb2 129.6(2) . .
O61 Nb1 Nb6 124.0(2) . .
O61 Nb1 Nb7 77.8(2) . .
O61 Nb1 K1 50.0(2) . .
O61 Nb1 O10 158.1(3) . .
O61 Nb1 O66 86.8(3) . .
O61 Nb1 O68 90.5(3) . .
O66 Nb1 Nb2 81.1(2) . .
O66 Nb1 Nb6 37.61(19) . .
O66 Nb1 Nb7 37.7(2) . .
O66 Nb1 K1 96.0(2) . .
O68 Nb1 Nb2 39.23(18) . .
O68 Nb1 Nb6 80.46(18) . .
O68 Nb1 Nb7 37.59(18) . .
O68 Nb1 K1 139.96(19) . .
O68 Nb1 O66 72.6(3) . .
Nb1 Nb2 Eu1 67.21(2) . 2_655
Nb1 Nb2 Nb3 116.91(4) . .
Nb1 Nb2 Nb5 118.16(4) . .
Nb1 Nb2 K2 143.62(14) . 2_655
Nb1 Nb2 K2 177.01(13) . .
Nb3 Nb2 Eu1 159.02(4) . 2_655
Nb3 Nb2 K2 63.58(13) . .
Nb3 Nb2 K2 88.81(14) . 2_655
Nb5 Nb2 Eu1 137.87(3) . 2_655
Nb5 Nb2 Nb3 60.53(3) . .
Nb5 Nb2 K2 96.44(14) . 2_655
Nb5 Nb2 K2 64.76(13) . .
K2 Nb2 Eu1 79.84(14) 2_655 2_655
K2 Nb2 Eu1 111.21(13) . 2_655
K2 Nb2 K2 33.9(3) 2_655 .
O2 Nb2 Eu1 24.0(2) . 2_655
O2 Nb2 Nb1 89.0(2) . .
O2 Nb2 Nb3 139.0(2) . .
O2 Nb2 Nb5 136.1(2) . .
O2 Nb2 K2 56.3(3) . 2_655
O2 Nb2 K2 89.0(3) . .
O2 Nb2 O7 172.7(3) . .
O2 Nb2 O10 100.4(3) . .
O2 Nb2 O48 106.1(3) . .
O2 Nb2 O60 103.8(3) . .
O2 Nb2 O68 98.2(3) . .
O7 Nb2 Eu1 148.77(19) . 2_655
O7 Nb2 Nb1 84.00(19) . .
O7 Nb2 Nb3 47.27(18) . .
O7 Nb2 Nb5 47.48(19) . .
O7 Nb2 K2 98.1(2) . .
O7 Nb2 K2 131.0(2) . 2_655
O10 Nb2 Eu1 88.8(2) . 2_655
O10 Nb2 Nb1 39.5(2) . .
O10 Nb2 Nb3 84.8(2) . .
O10 Nb2 Nb5 122.7(2) . .
O10 Nb2 K2 129.1(2) . 2_655
O10 Nb2 K2 138.9(2) . .
O10 Nb2 O7 75.3(3) . .
O48 Nb2 Eu1 127.5(2) . 2_655
O48 Nb2 Nb1 129.6(2) . .
O48 Nb2 Nb3 32.9(2) . .
O48 Nb2 Nb5 83.4(2) . .
O48 Nb2 K2 61.2(3) . 2_655
O48 Nb2 K2 49.1(3) . .
O48 Nb2 O7 80.0(3) . .
O48 Nb2 O10 90.1(3) . .
O48 Nb2 O68 153.7(3) . .
O60 Nb2 Eu1 109.6(2) . 2_655
O60 Nb2 Nb1 130.4(2) . .
O60 Nb2 Nb3 83.7(2) . .
O60 Nb2 Nb5 32.3(2) . .
O60 Nb2 K2 52.3(3) . .
O60 Nb2 K2 74.3(3) . 2_655
O60 Nb2 O7 79.5(3) . .
O60 Nb2 O10 153.6(3) . .
O60 Nb2 O48 93.0(3) . .
O60 Nb2 O68 90.7(3) . .
O68 Nb2 Eu1 75.01(19) . 2_655
O68 Nb2 Nb1 39.79(19) . .
O68 Nb2 Nb3 122.19(19) . .
O68 Nb2 Nb5 85.88(19) . .
O68 Nb2 K2 144.3(2) . 2_655
O68 Nb2 K2 142.8(2) . .
O68 Nb2 O7 75.1(3) . .
O68 Nb2 O10 75.6(3) . .
Nb2 Nb3 K2 64.75(13) . .
Nb6 Nb3 Nb2 62.60(3) . .
Nb6 Nb3 K2 127.28(13) . .
O3 Nb3 Nb2 134.8(3) . .
O3 Nb3 Nb6 136.2(3) . .
O3 Nb3 K2 82.6(4) . .
O3 Nb3 O7 179.8(5) . .
O3 Nb3 O21 102.2(4) . .
O3 Nb3 O22 102.6(4) . .
O3 Nb3 O23 105.0(4) . .
O3 Nb3 O48 104.1(4) . .
O7 Nb3 Nb2 45.03(18) . .
O7 Nb3 Nb6 43.66(18) . .
O7 Nb3 K2 97.4(2) . .
O21 Nb3 Nb2 78.3(2) . .
O21 Nb3 Nb6 121.6(2) . .
O21 Nb3 K2 46.9(3) . .
O21 Nb3 O7 78.0(3) . .
O21 Nb3 O23 152.6(3) . .
O21 Nb3 O48 86.1(3) . .
O22 Nb3 Nb2 122.6(3) . .
O22 Nb3 Nb6 78.9(3) . .
O22 Nb3 K2 135.1(3) . .
O22 Nb3 O7 77.6(3) . .
O22 Nb3 O21 89.1(4) . .
O22 Nb3 O23 88.3(4) . .
O22 Nb3 O48 153.4(4) . .
O23 Nb3 Nb2 80.2(3) . .
O23 Nb3 Nb6 31.5(2) . .
O23 Nb3 K2 134.1(3) . .
O23 Nb3 O7 74.9(3) . .
O23 Nb3 O48 84.1(3) . .
O48 Nb3 Nb2 30.9(2) . .
O48 Nb3 Nb6 81.4(2) . .
O48 Nb3 K2 50.6(3) . .
O48 Nb3 O7 75.8(3) . .
Nb6 Nb4 Nb7 61.92(3) . .
O4 Nb4 Nb6 134.5(4) . .
O4 Nb4 Nb7 134.5(3) . .
O4 Nb4 O7 177.4(4) . .
O4 Nb4 O9 103.2(4) . .
O4 Nb4 O22 104.4(4) . .
O4 Nb4 O33 104.1(4) . .
O4 Nb4 O43 103.3(4) . .
O7 Nb4 Nb6 43.66(18) . .
O7 Nb4 Nb7 43.79(18) . .
O9 Nb4 Nb6 31.3(2) . .
O9 Nb4 Nb7 81.1(2) . .
O9 Nb4 O7 74.9(3) . .
O22 Nb4 Nb6 78.3(3) . .
O22 Nb4 Nb7 121.1(3) . .
O22 Nb4 O7 77.4(3) . .
O22 Nb4 O9 86.2(4) . .
O22 Nb4 O43 152.1(4) . .
O33 Nb4 Nb6 121.4(2) . .
O33 Nb4 Nb7 78.8(2) . .
O33 Nb4 O7 77.8(3) . .
O33 Nb4 O9 152.7(4) . .
O33 Nb4 O22 88.5(4) . .
O33 Nb4 O43 87.4(3) . .
O43 Nb4 Nb6 80.5(2) . .
O43 Nb4 Nb7 31.2(2) . .
O43 Nb4 O7 74.8(3) . .
O43 Nb4 O9 84.9(3) . .
Nb2 Nb5 K2 64.03(13) . .
Nb7 Nb5 Nb2 62.18(3) . .
Nb7 Nb5 K2 126.21(13) . .
O5 Nb5 Nb2 134.2(3) . .
O5 Nb5 Nb7 135.5(3) . .
O5 Nb5 K2 84.5(3) . .
O5 Nb5 O7 178.6(3) . .
O5 Nb5 O21 103.3(4) . .
O5 Nb5 O33 104.2(4) . .
O5 Nb5 O55 104.7(3) . .
O5 Nb5 O60 103.7(3) . .
O7 Nb5 Nb2 45.03(18) . .
O7 Nb5 Nb7 43.38(18) . .
O7 Nb5 K2 95.7(2) . .
O21 Nb5 Nb2 78.3(2) . .
O21 Nb5 Nb7 121.2(2) . .
O21 Nb5 K2 45.2(3) . .
O21 Nb5 O7 77.8(3) . .
O21 Nb5 O33 89.5(3) . .
O21 Nb5 O55 151.9(3) . .
O21 Nb5 O60 87.1(3) . .
O33 Nb5 Nb2 121.6(2) . .
O33 Nb5 Nb7 77.9(2) . .
O33 Nb5 K2 134.2(3) . .
O33 Nb5 O7 76.6(3) . .
O33 Nb5 O55 86.5(3) . .
O33 Nb5 O60 151.9(3) . .
O55 Nb5 Nb2 80.2(2) . .
O55 Nb5 Nb7 31.0(2) . .
O55 Nb5 K2 135.4(2) . .
O55 Nb5 O7 74.2(3) . .
O60 Nb5 Nb2 30.6(2) . .
O60 Nb5 Nb7 80.1(2) . .
O60 Nb5 K2 52.1(2) . .
O60 Nb5 O7 75.4(3) . .
O60 Nb5 O55 83.6(3) . .
Nb1 Nb6 Nb3 116.98(4) . .
Nb1 Nb6 Nb4 118.62(4) . .
Nb3 Nb6 Nb4 61.51(4) . .
O7 Nb6 Nb1 84.39(19) . .
O7 Nb6 Nb3 48.09(19) . .
O7 Nb6 Nb4 47.37(19) . .
O9 Nb6 Nb1 132.5(3) . .
O9 Nb6 Nb3 84.8(3) . .
O9 Nb6 Nb4 34.0(3) . .
O9 Nb6 O7 81.2(3) . .
O9 Nb6 O10 157.4(3) . .
O9 Nb6 O23 94.3(4) . .
O9 Nb6 O66 91.3(3) . .
O10 Nb6 Nb1 38.6(2) . .
O10 Nb6 Nb3 85.8(2) . .
O10 Nb6 Nb4 124.5(2) . .
O10 Nb6 O7 77.2(3) . .
O23 Nb6 Nb1 127.7(3) . .
O23 Nb6 Nb3 33.4(3) . .
O23 Nb6 Nb4 85.7(3) . .
O23 Nb6 O7 81.2(3) . .
O23 Nb6 O10 89.1(3) . .
O23 Nb6 O66 155.4(3) . .
O56 Nb6 Nb1 86.4(3) . .
O56 Nb6 Nb3 137.7(3) . .
O56 Nb6 Nb4 139.4(3) . .
O56 Nb6 O7 170.8(3) . .
O56 Nb6 O9 105.4(4) . .
O56 Nb6 O10 95.3(3) . .
O56 Nb6 O23 104.3(4) . .
O56 Nb6 O66 97.2(3) . .
O66 Nb6 Nb1 41.2(2) . .
O66 Nb6 Nb3 124.0(2) . .
O66 Nb6 Nb4 85.7(2) . .
O66 Nb6 O7 76.0(3) . .
O66 Nb6 O10 77.0(3) . .
Nb1 Nb7 Nb5 116.49(4) . .
Nb4 Nb7 Nb1 117.60(4) . .
Nb4 Nb7 Nb5 61.04(3) . .
O7 Nb7 Nb1 83.61(19) . .
O7 Nb7 Nb4 47.21(19) . .
O7 Nb7 Nb5 47.66(19) . .
O43 Nb7 Nb1 130.9(3) . .
O43 Nb7 Nb4 33.8(3) . .
O43 Nb7 Nb5 85.0(3) . .
O43 Nb7 O7 80.8(3) . .
O43 Nb7 O55 93.8(3) . .
O43 Nb7 O66 90.1(3) . .
O43 Nb7 O68 156.2(3) . .
O47 Nb7 Nb1 86.6(2) . .
O47 Nb7 Nb4 138.9(3) . .
O47 Nb7 Nb5 139.5(3) . .
O47 Nb7 O7 170.2(3) . .
O47 Nb7 O43 105.2(4) . .
O47 Nb7 O55 106.0(3) . .
O47 Nb7 O66 96.6(3) . .
O47 Nb7 O68 95.9(3) . .
O55 Nb7 Nb1 129.2(2) . .
O55 Nb7 Nb4 84.6(2) . .
O55 Nb7 Nb5 33.6(2) . .
O55 Nb7 O7 81.1(3) . .
O55 Nb7 O66 155.2(3) . .
O55 Nb7 O68 91.0(3) . .
O66 Nb7 Nb1 40.8(2) . .
O66 Nb7 Nb4 85.1(2) . .
O66 Nb7 Nb5 122.9(2) . .
O66 Nb7 O7 75.4(3) . .
O66 Nb7 O68 76.3(3) . .
O68 Nb7 Nb1 38.29(19) . .
O68 Nb7 Nb4 123.99(19) . .
O68 Nb7 Nb5 86.20(19) . .
O68 Nb7 O7 76.9(3) . .
O8 Nb8 K1 121.4(3) . .
O8 Nb8 O28 97.9(4) . .
O8 Nb8 O34 101.1(4) . .
O8 Nb8 O47 98.0(4) . .
O8 Nb8 O61 101.1(4) . .
O8 Nb8 O1W 175.9(4) . .
O28 Nb8 K1 123.0(3) . .
O28 Nb8 O47 86.4(3) . .
O28 Nb8 O1W 78.8(3) . .
O34 Nb8 K1 47.5(2) . .
O34 Nb8 O28 88.6(3) . .
O34 Nb8 O47 160.8(3) . .
O34 Nb8 O1W 81.5(3) . .
O47 Nb8 K1 122.3(2) . .
O47 Nb8 O1W 79.4(3) . .
O61 Nb8 K1 46.6(2) . .
O61 Nb8 O28 160.8(3) . .
O61 Nb8 O34 90.1(3) . .
O61 Nb8 O47 88.6(3) . .
O61 Nb8 O1W 82.0(3) . .
O1W Nb8 K1 62.7(2) . .
Nb11 Nb9 Nb10 60.86(4) . .
Nb14 Nb9 Nb10 116.63(4) . .
Nb14 Nb9 Nb11 118.30(5) . .
O25 Nb9 Nb10 34.1(3) . .
O25 Nb9 Nb11 85.0(3) . .
O25 Nb9 Nb14 128.9(3) . .
O25 Nb9 O50 81.4(3) . .
O25 Nb9 O53 90.3(3) . .
O25 Nb9 O57 156.1(4) . .
O28 Nb9 Nb10 139.0(3) . .
O28 Nb9 Nb11 138.4(3) . .
O28 Nb9 Nb14 87.0(3) . .
O28 Nb9 O25 104.9(4) . .
O28 Nb9 O50 171.0(3) . .
O28 Nb9 O51 104.6(4) . .
O28 Nb9 O53 96.5(3) . .
O28 Nb9 O57 96.5(3) . .
O50 Nb9 Nb10 47.5(2) . .
O50 Nb9 Nb11 47.4(2) . .
O50 Nb9 Nb14 84.0(2) . .
O51 Nb9 Nb10 84.9(3) . .
O51 Nb9 Nb11 33.8(3) . .
O51 Nb9 Nb14 131.4(3) . .
O51 Nb9 O25 94.1(4) . .
O51 Nb9 O50 81.0(3) . .
O51 Nb9 O53 156.5(4) . .
O51 Nb9 O57 90.5(4) . .
O53 Nb9 Nb10 85.9(2) . .
O53 Nb9 Nb11 124.2(2) . .
O53 Nb9 Nb14 38.6(2) . .
O53 Nb9 O50 76.8(3) . .
O57 Nb9 Nb10 123.5(2) . .
O57 Nb9 Nb11 85.9(2) . .
O57 Nb9 Nb14 40.9(2) . .
O57 Nb9 O50 76.2(3) . .
O57 Nb9 O53 76.7(3) . .
Nb9 Nb10 Nb11 59.43(4) . .
Nb9 Nb10 Nb12 62.65(3) . .
Nb12 Nb10 Nb11 91.29(4) . .
O15 Nb10 Nb9 78.8(3) . .
O15 Nb10 Nb11 31.1(3) . .
O15 Nb10 Nb12 122.4(3) . .
O15 Nb10 O25 87.5(4) . .
O15 Nb10 O40 88.4(4) . .
O15 Nb10 O50 77.6(4) . .
O15 Nb10 O64 153.5(4) . .
O20 Nb10 Nb9 135.8(4) . .
O20 Nb10 Nb11 134.4(4) . .
O20 Nb10 Nb12 134.2(4) . .
O20 Nb10 O15 103.3(5) . .
O20 Nb10 O25 104.3(5) . .
O20 Nb10 O40 102.3(4) . .
O20 Nb10 O50 179.0(4) . .
O20 Nb10 O64 103.1(4) . .
O25 Nb10 Nb9 31.6(3) . .
O25 Nb10 Nb11 81.8(3) . .
O25 Nb10 Nb12 81.0(3) . .
O25 Nb10 O50 75.2(3) . .
O40 Nb10 Nb9 121.9(3) . .
O40 Nb10 Nb11 81.2(3) . .
O40 Nb10 Nb12 79.1(3) . .
O40 Nb10 O25 153.3(4) . .
O40 Nb10 O50 78.2(3) . .
O40 Nb10 O64 87.9(4) . .
O50 Nb10 Nb9 43.77(19) . .
O50 Nb10 Nb11 46.48(19) . .
O50 Nb10 Nb12 44.92(19) . .
O64 Nb10 Nb9 81.0(2) . .
O64 Nb10 Nb11 122.5(2) . .
O64 Nb10 Nb12 31.3(2) . .
O64 Nb10 O25 84.1(4) . .
O64 Nb10 O50 76.0(3) . .
Nb9 Nb11 Nb10 59.71(4) . .
Nb15 Nb11 Nb9 61.70(3) . .
Nb15 Nb11 Nb10 90.37(4) . .
O6 Nb11 Nb9 121.4(3) . .
O6 Nb11 Nb10 81.2(3) . .
O6 Nb11 Nb15 78.3(3) . .
O6 Nb11 O50 77.5(3) . .
O6 Nb11 O51 152.6(4) . .
O6 Nb11 O52 86.8(4) . .
O14 Nb11 Nb9 134.4(4) . .
O14 Nb11 Nb10 135.3(4) . .
O14 Nb11 Nb15 134.3(4) . .
O14 Nb11 O6 104.2(5) . .
O14 Nb11 O15 104.0(5) . .
O14 Nb11 O50 177.4(4) . .
O14 Nb11 O51 103.0(5) . .
O14 Nb11 O52 103.0(5) . .
O15 Nb11 Nb9 79.1(3) . .
O15 Nb11 Nb10 31.3(3) . .
O15 Nb11 Nb15 121.7(3) . .
O15 Nb11 O6 89.0(4) . .
O15 Nb11 O50 78.0(4) . .
O15 Nb11 O51 87.9(4) . .
O15 Nb11 O52 152.9(4) . .
O50 Nb11 Nb9 43.93(19) . .
O50 Nb11 Nb10 46.70(19) . .
O50 Nb11 Nb15 43.76(19) . .
O51 Nb11 Nb9 31.5(3) . .
O51 Nb11 Nb10 82.1(3) . .
O51 Nb11 Nb15 80.2(3) . .
O51 Nb11 O50 75.2(3) . .
O52 Nb11 Nb9 80.3(3) . .
O52 Nb11 Nb10 121.7(3) . .
O52 Nb11 Nb15 31.4(3) . .
O52 Nb11 O50 75.0(3) . .
O52 Nb11 O51 83.6(4) . .
Eu2 Nb12 Eu2 16.25(4) 2_755 .
Nb10 Nb12 Eu2 158.13(5) . .
Nb10 Nb12 Eu2 142.40(5) . 2_755
Nb10 Nb12 Nb13 61.00(4) . .
Nb13 Nb12 Eu2 138.59(4) . .
Nb13 Nb12 Eu2 154.30(5) . 2_755
Nb14 Nb12 Eu2 66.69(3) . .
Nb14 Nb12 Eu2 66.71(3) . 2_755
Nb14 Nb12 Nb10 117.25(4) . .
Nb14 Nb12 Nb13 117.37(4) . .
O11 Nb12 Eu2 110.1(3) . .
O11 Nb12 Eu2 123.5(3) . 2_755
O11 Nb12 Nb10 84.3(3) . .
O11 Nb12 Nb13 32.7(3) . .
O11 Nb12 Nb14 129.7(3) . .
O11 Nb12 O50 80.1(3) . .
O11 Nb12 O53 154.0(3) . .
O11 Nb12 O63 90.2(3) . .
O42 Nb12 Eu2 23.8(3) . .
O42 Nb12 Eu2 22.9(3) . 2_755
O42 Nb12 Nb10 138.6(3) . .
O42 Nb12 Nb13 137.2(3) . .
O42 Nb12 Nb14 88.4(3) . .
O42 Nb12 O11 104.5(4) . .
O42 Nb12 O50 172.2(3) . .
O42 Nb12 O53 98.9(3) . .
O42 Nb12 O63 98.5(3) . .
O42 Nb12 O64 105.4(4) . .
O50 Nb12 Eu2 148.7(2) . .
O50 Nb12 Eu2 149.8(2) . 2_755
O50 Nb12 Nb10 47.3(2) . .
O50 Nb12 Nb13 47.6(2) . .
O50 Nb12 Nb14 83.9(2) . .
O53 Nb12 Eu2 77.4(2) . 2_755
O53 Nb12 Eu2 87.3(2) . .
O53 Nb12 Nb10 85.5(2) . .
O53 Nb12 Nb13 122.9(2) . .
O53 Nb12 Nb14 39.3(2) . .
O53 Nb12 O50 75.4(3) . .
O63 Nb12 Eu2 75.4(2) . .
O63 Nb12 Eu2 85.6(2) . 2_755
O63 Nb12 Nb10 122.2(2) . .
O63 Nb12 Nb13 85.1(2) . .
O63 Nb12 Nb14 39.5(2) . .
O63 Nb12 O50 75.1(3) . .
O63 Nb12 O53 75.3(3) . .
O64 Nb12 Eu2 112.9(3) . 2_755
O64 Nb12 Eu2 126.4(3) . .
O64 Nb12 Nb10 33.2(3) . .
O64 Nb12 Nb13 84.7(3) . .
O64 Nb12 Nb14 129.4(3) . .
O64 Nb12 O11 94.2(4) . .
O64 Nb12 O50 80.2(3) . .
O64 Nb12 O53 90.2(3) . .
O64 Nb12 O63 153.7(3) . .
Nb15 Nb13 Nb12 62.63(3) . .
O6 Nb13 Nb12 121.9(3) . .
O6 Nb13 Nb15 78.2(3) . .
O6 Nb13 O11 153.3(4) . .
O6 Nb13 O26 87.6(4) . .
O6 Nb13 O40 88.0(4) . .
O6 Nb13 O50 77.1(3) . .
O11 Nb13 Nb12 31.5(2) . .
O11 Nb13 Nb15 81.5(2) . .
O11 Nb13 O26 84.0(4) . .
O11 Nb13 O50 76.2(3) . .
O18 Nb13 Nb12 134.9(4) . .
O18 Nb13 Nb15 134.4(4) . .
O18 Nb13 O6 103.2(5) . .
O18 Nb13 O11 103.4(4) . .
O18 Nb13 O26 103.5(5) . .
O18 Nb13 O40 104.4(5) . .
O18 Nb13 O50 178.0(4) . .
O26 Nb13 Nb12 80.2(3) . .
O26 Nb13 Nb15 31.2(3) . .
O26 Nb13 O50 74.6(3) . .
O40 Nb13 Nb12 78.9(3) . .
O40 Nb13 Nb15 121.1(3) . .
O40 Nb13 O11 87.8(4) . .
O40 Nb13 O26 152.1(4) . .
O40 Nb13 O50 77.6(3) . .
O50 Nb13 Nb12 44.90(19) . .
O50 Nb13 Nb15 43.62(19) . .
Nb9 Nb14 Nb15 61.79(4) . .
Nb9 Nb14 K1 114.99(8) . .
Nb12 Nb14 Nb9 63.47(3) . .
Nb12 Nb14 Nb15 63.35(3) . .
Nb12 Nb14 K1 177.24(9) . .
Nb15 Nb14 K1 113.96(8) . .
O34 Nb14 Nb9 78.1(2) . .
O34 Nb14 Nb12 129.9(2) . .
O34 Nb14 Nb15 124.7(2) . .
O34 Nb14 K1 50.7(2) . .
O34 Nb14 O45 99.1(3) . .
O34 Nb14 O53 90.6(3) . .
O34 Nb14 O57 87.4(3) . .
O34 Nb14 O63 158.4(3) . .
O36 Nb14 Nb9 132.1(2) . .
O36 Nb14 Nb12 82.6(2) . .
O36 Nb14 Nb15 131.7(2) . .
O36 Nb14 K1 100.0(3) . .
O36 Nb14 O34 103.2(3) . .
O36 Nb14 O45 101.8(3) . .
O36 Nb14 O53 94.1(3) . .
O36 Nb14 O57 164.0(3) . .
O36 Nb14 O63 94.0(3) . .
O45 Nb14 Nb9 125.5(2) . .
O45 Nb14 Nb12 128.9(2) . .
O45 Nb14 Nb15 78.1(2) . .
O45 Nb14 K1 49.7(2) . .
O45 Nb14 O53 158.8(3) . .
O45 Nb14 O57 88.0(3) . .
O45 Nb14 O63 90.0(3) . .
O53 Nb14 Nb9 38.3(2) . .
O53 Nb14 Nb12 39.3(2) . .
O53 Nb14 Nb15 80.9(2) . .
O53 Nb14 K1 140.9(2) . .
O53 Nb14 O57 73.6(3) . .
O53 Nb14 O63 74.9(3) . .
O57 Nb14 Nb9 37.9(2) . .
O57 Nb14 Nb12 81.5(2) . .
O57 Nb14 Nb15 37.7(2) . .
O57 Nb14 K1 95.9(2) . .
O63 Nb14 Nb9 80.6(2) . .
O63 Nb14 Nb12 39.1(2) . .
O63 Nb14 Nb15 38.1(2) . .
O63 Nb14 K1 139.1(2) . .
O63 Nb14 O57 73.2(3) . .
Nb11 Nb15 Nb13 61.49(4) . .
Nb14 Nb15 Nb11 118.13(5) . .
Nb14 Nb15 Nb13 116.65(4) . .
O26 Nb15 Nb11 85.8(3) . .
O26 Nb15 Nb13 33.6(3) . .
O26 Nb15 Nb14 127.9(3) . .
O26 Nb15 O50 81.2(3) . .
O26 Nb15 O52 94.9(4) . .
O26 Nb15 O57 155.7(4) . .
O26 Nb15 O63 89.2(3) . .
O32 Nb15 Nb11 139.6(3) . .
O32 Nb15 Nb13 137.6(3) . .
O32 Nb15 Nb14 86.9(3) . .
O32 Nb15 O26 104.0(4) . .
O32 Nb15 O50 170.8(3) . .
O32 Nb15 O52 105.8(4) . .
O32 Nb15 O57 97.1(4) . .
O32 Nb15 O63 95.7(3) . .
O50 Nb15 Nb11 47.5(2) . .
O50 Nb15 Nb13 47.9(2) . .
O50 Nb15 Nb14 83.9(2) . .
O52 Nb15 Nb11 33.8(3) . .
O52 Nb15 Nb13 85.2(3) . .
O52 Nb15 Nb14 131.4(3) . .
O52 Nb15 O50 81.0(4) . .
O52 Nb15 O57 90.7(4) . .
O52 Nb15 O63 156.3(4) . .
O57 Nb15 Nb11 85.9(2) . .
O57 Nb15 Nb13 124.1(2) . .
O57 Nb15 Nb14 40.8(2) . .
O57 Nb15 O50 76.4(3) . .
O57 Nb15 O63 76.7(3) . .
O63 Nb15 Nb11 123.9(2) . .
O63 Nb15 Nb13 85.5(2) . .
O63 Nb15 Nb14 38.7(2) . .
O63 Nb15 O50 76.6(3) . .
O13 Nb16 K1 121.2(4) . .
O13 Nb16 O32 98.9(5) . .
O13 Nb16 O38 98.3(5) . .
O13 Nb16 O44 101.5(4) . .
O13 Nb16 O45 100.2(4) . .
O13 Nb16 O3W 176.8(5) . .
O32 Nb16 K1 121.8(3) . .
O32 Nb16 O3W 78.9(4) . .
O38 Nb16 K1 123.4(3) . .
O38 Nb16 O32 85.3(4) . .
O38 Nb16 O3W 79.4(4) . .
O44 Nb16 K1 47.6(2) . .
O44 Nb16 O32 159.4(3) . .
O44 Nb16 O38 88.8(3) . .
O44 Nb16 O3W 80.6(3) . .
O45 Nb16 K1 46.9(2) . .
O45 Nb16 O32 88.9(3) . .
O45 Nb16 O38 161.3(3) . .
O45 Nb16 O44 90.3(3) . .
O45 Nb16 O3W 82.1(3) . .
O3W Nb16 K1 62.0(3) . .
Nb18 Nb17 Nb19 63.42(3) . .
Nb18 Nb17 Nb23 63.04(3) . .
Nb18 Nb17 K1 176.26(9) . .
Nb19 Nb17 Nb23 61.65(3) . .
Nb19 Nb17 K1 114.04(8) . .
Nb23 Nb17 K1 113.48(8) . .
O31 Nb17 Nb18 38.9(2) . .
O31 Nb17 Nb19 80.4(2) . .
O31 Nb17 Nb23 37.94(19) . .
O31 Nb17 K1 139.2(2) . .
O31 Nb17 O69 72.9(3) . .
O44 Nb17 Nb18 130.4(2) . .
O44 Nb17 Nb19 77.9(2) . .
O44 Nb17 Nb23 124.0(2) . .
O44 Nb17 K1 49.8(2) . .
O44 Nb17 O31 157.8(3) . .
O44 Nb17 O46 99.1(3) . .
O44 Nb17 O58 91.1(3) . .
O44 Nb17 O69 86.9(3) . .
O46 Nb17 Nb18 128.4(2) . .
O46 Nb17 Nb19 126.1(2) . .
O46 Nb17 Nb23 78.4(2) . .
O46 Nb17 K1 50.4(2) . .
O46 Nb17 O31 89.7(3) . .
O46 Nb17 O58 159.0(3) . .
O46 Nb17 O69 88.6(3) . .
O58 Nb17 Nb18 39.26(19) . .
O58 Nb17 Nb19 38.45(19) . .
O58 Nb17 Nb23 80.66(19) . .
O58 Nb17 K1 140.4(2) . .
O58 Nb17 O31 74.7(3) . .
O58 Nb17 O69 73.5(3) . .
O67 Nb17 Nb18 82.2(2) . .
O67 Nb17 Nb19 130.5(2) . .
O67 Nb17 Nb23 132.5(2) . .
O67 Nb17 K1 101.5(3) . .
O67 Nb17 O31 94.8(3) . .
O67 Nb17 O44 102.9(3) . .
O67 Nb17 O46 102.9(3) . .
O67 Nb17 O58 92.5(3) . .
O67 Nb17 O69 163.3(3) . .
O69 Nb17 Nb18 81.2(2) . .
O69 Nb17 Nb19 37.8(2) . .
O69 Nb17 Nb23 37.5(2) . .
O69 Nb17 K1 95.2(2) . .
Nb17 Nb18 Eu1 67.08(2) . 1_655
Nb17 Nb18 Nb20 117.32(4) . .
Nb17 Nb18 Nb21 118.12(4) . .
Nb20 Nb18 Eu1 140.52(4) . 1_655
Nb21 Nb18 Eu1 155.74(4) . 1_655
Nb21 Nb18 Nb20 60.91(4) . .
O31 Nb18 Eu1 86.7(2) . 1_655
O31 Nb18 Nb17 39.8(2) . .
O31 Nb18 Nb20 122.7(2) . .
O31 Nb18 Nb21 85.7(2) . .
O31 Nb18 O54 75.5(3) . .
O31 Nb18 O58 75.9(3) . .
O54 Nb18 Eu1 150.23(19) . 1_655
O54 Nb18 Nb17 84.30(19) . .
O54 Nb18 Nb20 47.39(19) . .
O54 Nb18 Nb21 47.57(19) . .
O58 Nb18 Eu1 77.03(19) . 1_655
O58 Nb18 Nb17 39.7(2) . .
O58 Nb18 Nb20 85.0(2) . .
O58 Nb18 Nb21 123.1(2) . .
O58 Nb18 O54 75.6(3) . .
O59 Nb18 Eu1 123.9(2) . 1_655
O59 Nb18 Nb17 130.6(2) . .
O59 Nb18 Nb20 84.7(2) . .
O59 Nb18 Nb21 33.4(2) . .
O59 Nb18 O31 90.8(3) . .
O59 Nb18 O54 80.7(3) . .
O59 Nb18 O58 155.1(3) . .
O59 Nb18 O62 93.7(3) . .
O62 Nb18 Eu1 111.4(2) . 1_655
O62 Nb18 Nb17 129.5(2) . .
O62 Nb18 Nb20 32.9(2) . .
O62 Nb18 Nb21 84.1(2) . .
O62 Nb18 O31 154.1(3) . .
O62 Nb18 O54 80.1(3) . .
O62 Nb18 O58 89.9(3) . .
O65 Nb18 Eu1 23.0(2) . 1_655
O65 Nb18 Nb17 88.5(3) . .
O65 Nb18 Nb20 137.9(3) . .
O65 Nb18 Nb21 137.3(2) . .
O65 Nb18 O31 98.7(3) . .
O65 Nb18 O54 172.7(3) . .
O65 Nb18 O58 99.0(3) . .
O65 Nb18 O59 103.9(3) . .
O65 Nb18 O62 104.9(3) . .
Nb17 Nb19 Nb20 116.74(4) . .
Nb22 Nb19 Nb17 118.17(5) . .
Nb22 Nb19 Nb20 61.49(3) . .
O38 Nb19 Nb17 86.9(3) . .
O38 Nb19 Nb20 138.1(3) . .
O38 Nb19 Nb22 138.9(3) . .
O38 Nb19 O39 104.6(4) . .
O38 Nb19 O49 104.8(4) . .
O38 Nb19 O54 170.8(3) . .
O38 Nb19 O58 96.2(3) . .
O38 Nb19 O69 97.1(3) . .
O39 Nb19 Nb17 128.4(3) . .
O39 Nb19 Nb20 33.5(3) . .
O39 Nb19 Nb22 85.4(3) . .
O39 Nb19 O54 81.3(3) . .
O39 Nb19 O58 89.9(3) . .
O39 Nb19 O69 155.8(3) . .
O49 Nb19 Nb17 131.8(3) . .
O49 Nb19 Nb20 85.3(3) . .
O49 Nb19 Nb22 34.2(3) . .
O49 Nb19 O39 94.3(4) . .
O49 Nb19 O54 81.4(3) . .
O49 Nb19 O58 156.9(3) . .
O49 Nb19 O69 90.4(3) . .
O54 Nb19 Nb17 84.0(2) . .
O54 Nb19 Nb20 48.0(2) . .
O54 Nb19 Nb22 47.44(19) . .
O58 Nb19 Nb17 38.6(2) . .
O58 Nb19 Nb20 85.7(2) . .
O58 Nb19 Nb22 124.0(2) . .
O58 Nb19 O54 76.7(3) . .
O69 Nb19 Nb17 41.4(2) . .
O69 Nb19 Nb20 123.8(2) . .
O69 Nb19 Nb22 85.2(2) . .
O69 Nb19 O54 75.9(3) . .
O69 Nb19 O58 77.1(3) . .
Nb19 Nb20 Nb18 62.51(3) . .
O24 Nb20 Nb18 134.0(3) . .
O24 Nb20 Nb19 135.2(3) . .
O24 Nb20 O30 103.3(4) . .
O24 Nb20 O37 104.5(4) . .
O24 Nb20 O39 103.9(4) . .
O24 Nb20 O54 178.2(4) . .
O24 Nb20 O62 102.8(4) . .
O30 Nb20 Nb18 78.5(3) . .
O30 Nb20 Nb19 121.4(3) . .
O30 Nb20 O39 152.6(4) . .
O30 Nb20 O54 77.8(3) . .
O30 Nb20 O62 87.0(3) . .
O37 Nb20 Nb18 121.5(3) . .
O37 Nb20 Nb19 77.8(3) . .
O37 Nb20 O30 89.1(4) . .
O37 Nb20 O39 86.7(4) . .
O37 Nb20 O54 76.9(3) . .
O37 Nb20 O62 152.7(4) . .
O39 Nb20 Nb18 80.8(2) . .
O39 Nb20 Nb19 31.4(3) . .
O39 Nb20 O54 75.0(3) . .
O54 Nb20 Nb18 44.60(18) . .
O54 Nb20 Nb19 43.72(18) . .
O62 Nb20 Nb18 31.4(2) . .
O62 Nb20 Nb19 81.3(2) . .
O62 Nb20 O39 84.6(3) . .
O62 Nb20 O54 75.8(3) . .
Nb23 Nb21 Nb18 62.23(3) . .
O17 Nb21 Nb18 134.6(4) . .
O17 Nb21 Nb23 135.0(4) . .
O17 Nb21 O19 104.2(4) . .
O17 Nb21 O27 103.6(4) . .
O17 Nb21 O30 103.6(4) . .
O17 Nb21 O54 178.3(4) . .
O17 Nb21 O59 103.8(4) . .
O19 Nb21 Nb18 79.7(2) . .
O19 Nb21 Nb23 31.0(2) . .
O19 Nb21 O54 74.2(3) . .
O27 Nb21 Nb18 121.8(3) . .
O27 Nb21 Nb23 78.0(3) . .
O27 Nb21 O19 87.2(4) . .
O27 Nb21 O54 77.0(3) . .
O27 Nb21 O59 152.4(4) . .
O30 Nb21 Nb18 79.0(3) . .
O30 Nb21 Nb23 121.4(3) . .
O30 Nb21 O19 152.1(3) . .
O30 Nb21 O27 88.8(4) . .
O30 Nb21 O54 77.9(3) . .
O30 Nb21 O59 87.6(3) . .
O54 Nb21 Nb18 44.86(18) . .
O54 Nb21 Nb23 43.48(18) . .
O59 Nb21 Nb18 30.9(2) . .
O59 Nb21 Nb23 80.6(2) . .
O59 Nb21 O19 83.3(3) . .
O59 Nb21 O54 75.6(3) . .
Nb23 Nb22 Nb19 61.80(3) . .
O12 Nb22 Nb19 134.6(4) . .
O12 Nb22 Nb23 134.0(4) . .
O12 Nb22 O27 103.8(5) . .
O12 Nb22 O37 104.6(5) . .
O12 Nb22 O41 102.6(5) . .
O12 Nb22 O49 103.2(5) . .
O12 Nb22 O54 177.2(5) . .
O27 Nb22 Nb19 121.6(3) . .
O27 Nb22 Nb23 78.9(3) . .
O27 Nb22 O37 89.7(4) . .
O27 Nb22 O41 87.8(4) . .
O27 Nb22 O49 152.9(4) . .
O27 Nb22 O54 77.9(3) . .
O37 Nb22 Nb19 77.8(3) . .
O37 Nb22 Nb23 121.3(3) . .
O37 Nb22 O41 152.5(4) . .
O37 Nb22 O49 85.9(4) . .
O37 Nb22 O54 77.5(3) . .
O41 Nb22 Nb19 80.3(3) . .
O41 Nb22 Nb23 31.5(3) . .
O41 Nb22 O54 75.2(3) . .
O49 Nb22 Nb19 31.4(2) . .
O49 Nb22 Nb23 80.6(3) . .
O49 Nb22 O41 84.0(4) . .
O49 Nb22 O54 75.0(3) . .
O54 Nb22 Nb19 43.75(18) . .
O54 Nb22 Nb23 43.84(18) . .
Nb17 Nb23 Nb21 116.60(4) . .
Nb22 Nb23 Nb17 118.30(4) . .
Nb22 Nb23 Nb21 61.17(3) . .
O19 Nb23 Nb17 128.1(3) . .
O19 Nb23 Nb21 33.9(3) . .
O19 Nb23 Nb22 85.5(3) . .
O19 Nb23 O31 89.5(3) . .
O19 Nb23 O41 95.1(4) . .
O19 Nb23 O54 81.3(3) . .
O19 Nb23 O69 155.8(3) . .
O31 Nb23 Nb17 38.6(2) . .
O31 Nb23 Nb21 85.7(2) . .
O31 Nb23 Nb22 124.2(2) . .
O31 Nb23 O54 76.7(3) . .
O35 Nb23 Nb17 86.3(3) . .
O35 Nb23 Nb21 138.3(3) . .
O35 Nb23 Nb22 139.8(3) . .
O35 Nb23 O19 104.5(4) . .
O35 Nb23 O31 95.2(3) . .
O35 Nb23 O41 105.4(4) . .
O35 Nb23 O54 170.2(3) . .
O35 Nb23 O69 96.8(3) . .
O41 Nb23 Nb17 131.3(3) . .
O41 Nb23 Nb21 85.7(3) . .
O41 Nb23 Nb22 34.4(3) . .
O41 Nb23 O31 157.0(3) . .
O41 Nb23 O54 81.7(3) . .
O41 Nb23 O69 90.1(3) . .
O54 Nb23 Nb17 83.91(19) . .
O54 Nb23 Nb21 47.67(19) . .
O54 Nb23 Nb22 47.59(19) . .
O69 Nb23 Nb17 41.3(2) . .
O69 Nb23 Nb21 123.7(2) . .
O69 Nb23 Nb22 85.6(2) . .
O69 Nb23 O31 77.1(3) . .
O69 Nb23 O54 76.1(3) . .
O16 Nb24 K1 122.4(4) . .
O16 Nb24 O29 100.8(4) . .
O16 Nb24 O35 97.8(4) . .
O16 Nb24 O46 99.3(4) . .
O16 Nb24 O56 98.8(4) . .
O16 Nb24 O2W 177.1(4) . .
O29 Nb24 K1 48.3(2) . .
O29 Nb24 O35 161.1(3) . .
O29 Nb24 O56 88.6(3) . .
O29 Nb24 O2W 81.4(3) . .
O35 Nb24 K1 122.3(2) . .
O35 Nb24 O56 85.1(3) . .
O35 Nb24 O2W 80.0(4) . .
O46 Nb24 K1 48.4(2) . .
O46 Nb24 O29 91.5(3) . .
O46 Nb24 O35 89.0(3) . .
O46 Nb24 O56 161.6(3) . .
O46 Nb24 O2W 82.6(3) . .
O56 Nb24 K1 122.1(2) . .
O56 Nb24 O2W 79.2(4) . .
O2W Nb24 K1 60.6(3) . .
Nb1 K1 Nb14 117.02(10) . .
Nb1 K1 Nb16 147.13(17) . .
Nb1 K1 Nb17 117.19(10) . .
Nb1 K1 Nb24 58.76(6) . .
Nb14 K1 Nb16 58.73(6) . .
Nb14 K1 Nb17 117.10(10) . .
Nb14 K1 Nb24 147.31(17) . .
Nb17 K1 Nb16 58.52(6) . .
Nb17 K1 Nb24 58.56(6) . .
Nb24 K1 Nb16 105.73(11) . .
O29 K1 Nb1 30.25(15) . .
O29 K1 Nb14 143.8(2) . .
O29 K1 Nb16 134.2(2) . .
O29 K1 Nb17 87.39(17) . .
O29 K1 Nb24 30.18(15) . .
O29 K1 O34 115.9(2) . .
O29 K1 O46 57.5(2) . .
O29 K1 O2W 53.1(2) . .
O34 K1 Nb1 87.19(18) . .
O34 K1 Nb14 30.14(16) . .
O34 K1 Nb16 85.87(18) . .
O34 K1 Nb17 143.3(2) . .
O34 K1 Nb24 133.8(2) . .
O34 K1 O46 155.8(3) . .
O34 K1 O2W 102.7(3) . .
O44 K1 Nb1 143.0(2) . .
O44 K1 Nb14 87.51(18) . .
O44 K1 Nb16 29.89(16) . .
O44 K1 Nb17 29.87(16) . .
O44 K1 Nb24 85.40(18) . .
O44 K1 O29 115.5(2) . .
O44 K1 O34 115.7(3) . .
O44 K1 O46 59.4(2) . .
O44 K1 O2W 79.9(3) . .
O45 K1 Nb1 143.1(2) . .
O45 K1 Nb14 30.31(16) . .
O45 K1 Nb16 29.64(17) . .
O45 K1 Nb17 87.05(18) . .
O45 K1 Nb24 133.3(2) . .
O45 K1 O29 155.7(3) . .
O45 K1 O34 59.8(2) . .
O45 K1 O44 57.3(2) . .
O45 K1 O46 115.4(3) . .
O45 K1 O61 115.1(3) . .
O45 K1 O2W 103.0(3) . .
O46 K1 Nb1 87.55(18) . .
O46 K1 Nb14 143.5(2) . .
O46 K1 Nb16 85.80(18) . .
O46 K1 Nb17 30.04(16) . .
O46 K1 Nb24 30.06(16) . .
O46 K1 O2W 53.7(2) . .
O61 K1 Nb1 30.24(15) . .
O61 K1 Nb14 87.00(17) . .
O61 K1 Nb16 133.0(2) . .
O61 K1 Nb17 143.0(2) . .
O61 K1 Nb24 85.72(17) . .
O61 K1 O29 59.9(2) . .
O61 K1 O34 57.0(2) . .
O61 K1 O44 154.2(3) . .
O61 K1 O46 115.7(2) . .
O61 K1 O2W 78.3(3) . .
O2W K1 Nb1 66.3(2) . .
O2W K1 Nb14 109.6(2) . .
O2W K1 Nb16 84.0(2) . .
O2W K1 Nb17 67.6(2) . .
O2W K1 Nb24 37.77(19) . .
Nb2 K2 Nb2 99.8(2) 2_655 .
Nb2 K2 Nb3 140.8(2) 2_655 .
Nb2 K2 Nb5 51.21(11) . .
Nb2 K2 Nb5 89.87(18) 2_655 .
Nb3 K2 Nb2 51.66(11) . .
Nb3 K2 Nb5 51.93(11) . .
K2 K2 Nb2 64.6(3) 2_655 .
K2 K2 Nb2 81.6(4) 2_655 2_655
K2 K2 Nb3 103.2(5) 2_655 .
K2 K2 Nb5 112.4(3) 2_655 .
K2 K2 O2 110.8(4) 2_655 2_655
K2 K2 O21 124.6(5) 2_655 .
K2 K2 O48 71.9(5) 2_655 .
K2 K2 O48 66.2(4) 2_655 2_655
K2 K2 O60 82.1(3) 2_655 .
O2 K2 Nb2 30.55(17) 2_655 2_655
O2 K2 Nb2 103.9(3) 2_655 .
O2 K2 Nb3 121.2(3) 2_655 .
O2 K2 Nb5 71.0(2) 2_655 .
O2 K2 O48 129.6(4) 2_655 .
O2 K2 O48 58.9(3) 2_655 2_655
O2 K2 O60 75.6(3) 2_655 .
O21 K2 Nb2 61.1(2) . .
O21 K2 Nb2 116.8(3) . 2_655
O21 K2 Nb3 30.20(18) . .
O21 K2 Nb5 29.25(18) . .
O21 K2 O2 91.8(3) . 2_655
O21 K2 O48 149.5(4) . 2_655
O21 K2 O48 55.7(3) . .
O21 K2 O60 54.7(3) . .
O48 K2 Nb2 128.7(3) . 2_655
O48 K2 Nb2 29.09(17) . .
O48 K2 Nb2 114.6(3) 2_655 .
O48 K2 Nb2 32.87(17) 2_655 2_655
O48 K2 Nb3 166.2(3) 2_655 .
O48 K2 Nb3 31.67(17) . .
O48 K2 Nb5 62.9(2) . .
O48 K2 Nb5 122.3(3) 2_655 .
O48 K2 O48 135.9(3) . 2_655
O48 K2 O60 54.5(3) . .
O60 K2 Nb2 29.41(16) . .
O60 K2 Nb2 79.4(2) . 2_655
O60 K2 Nb3 63.1(2) . .
O60 K2 Nb5 30.85(16) . .
O60 K2 O48 105.4(3) . 2_655
Nb1 O1 Eu1 146.4(4) . 2_655
Eu1 O2 K2 127.4(3) 2_655 2_655
Nb2 O2 Eu1 138.3(4) . 2_655
Nb2 O2 K2 93.1(3) . 2_655
Nb5 O5 Eu1 160.9(5) . .
Nb13 O6 Nb11 117.8(5) . .
Nb2 O7 Nb3 87.7(3) . .
Nb2 O7 Nb4 172.9(4) . .
Nb2 O7 Nb5 87.5(3) . .
Nb3 O7 Nb5 86.4(2) . .
Nb4 O7 Nb3 87.4(2) . .
Nb4 O7 Nb5 87.2(2) . .
Nb6 O7 Nb2 95.9(3) . .
Nb6 O7 Nb3 88.3(3) . .
Nb6 O7 Nb4 89.0(3) . .
Nb6 O7 Nb5 173.5(4) . .
Nb6 O7 Nb7 96.2(3) . .
Nb7 O7 Nb2 95.5(3) . .
Nb7 O7 Nb3 174.2(4) . .
Nb7 O7 Nb4 89.0(3) . .
Nb7 O7 Nb5 89.0(3) . .
Nb6 O9 Nb4 114.7(4) . .
Nb2 O10 Nb1 101.2(3) . .
Nb2 O10 Nb6 110.1(3) . .
Nb6 O10 Nb1 102.9(3) . .
Nb12 O11 Nb13 115.7(4) . .
Nb11 O15 Nb10 117.5(5) . .
Nb23 O19 Nb21 115.1(4) . .
Nb3 O21 K2 103.0(4) . .
Nb5 O21 Nb3 117.7(4) . .
Nb5 O21 K2 105.5(4) . .
Nb3 O22 Nb4 117.6(5) . .
Nb6 O23 Nb3 115.2(4) . .
Nb9 O25 Nb10 114.3(5) . .
Nb15 O26 Nb13 115.2(5) . .
Nb22 O27 Nb21 117.9(5) . .
Nb9 O28 Nb8 137.4(5) . .
Nb1 O29 Nb24 147.2(4) . .
Nb1 O29 K1 99.0(3) . .
Nb24 O29 K1 101.5(3) . .
Nb21 O30 Nb20 117.4(4) . .
Nb18 O31 Nb17 101.3(3) . .
Nb18 O31 Nb23 110.6(3) . .
Nb23 O31 Nb17 103.4(3) . .
Nb15 O32 Nb16 137.9(5) . .
Nb4 O33 Nb5 118.2(4) . .
Nb8 O34 K1 102.7(3) . .
Nb14 O34 Nb8 148.3(4) . .
Nb14 O34 K1 99.2(3) . .
Nb23 O35 Nb24 138.2(5) . .
Eu2 O36 Eu2 26.85(10) 2_755 .
Nb14 O36 Eu2 144.0(4) . .
Nb14 O36 Eu2 145.9(4) . 2_755
Nb20 O37 Nb22 118.0(5) . .
Nb19 O38 Nb16 137.5(5) . .
Nb19 O39 Nb20 115.0(4) . .
Nb10 O40 Nb13 117.1(4) . .
Nb23 O41 Nb22 114.1(4) . .
Eu2 O42 Eu2 26.93(11) 2_755 .
Nb12 O42 Eu2 138.5(4) . .
Nb12 O42 Eu2 139.9(4) . 2_755
Nb7 O43 Nb4 114.9(4) . .
Nb16 O44 K1 102.5(3) . .
Nb17 O44 Nb16 148.2(4) . .
Nb17 O44 K1 100.3(3) . .
Nb14 O45 Nb16 147.9(5) . .
Nb14 O45 K1 100.0(3) . .
Nb16 O45 K1 103.4(3) . .
Nb17 O46 Nb24 147.6(4) . .
Nb17 O46 K1 99.6(3) . .
Nb24 O46 K1 101.5(3) . .
Nb7 O47 Nb8 138.1(4) . .
Nb2 O48 Nb3 116.2(4) . .
Nb2 O48 K2 85.9(3) . 2_655
Nb2 O48 K2 101.8(3) . .
Nb3 O48 K2 139.0(4) . 2_655
Nb3 O48 K2 97.8(3) . .
K2 O48 K2 41.9(3) . 2_655
Nb19 O49 Nb22 114.4(4) . .
Nb9 O50 Nb10 88.7(3) . .
Nb9 O50 Nb11 88.6(3) . .
Nb9 O50 Nb12 96.0(3) . .
Nb9 O50 Nb13 174.4(4) . .
Nb10 O50 Nb13 87.0(3) . .
Nb11 O50 Nb10 86.8(3) . .
Nb11 O50 Nb13 87.4(3) . .
Nb12 O50 Nb10 87.8(3) . .
Nb12 O50 Nb11 172.8(4) . .
Nb12 O50 Nb13 87.5(3) . .
Nb15 O50 Nb9 95.5(3) . .
Nb15 O50 Nb10 173.8(4) . .
Nb15 O50 Nb11 88.8(3) . .
Nb15 O50 Nb12 96.2(3) . .
Nb15 O50 Nb13 88.5(3) . .
Nb9 O51 Nb11 114.7(5) . .
Nb15 O52 Nb11 114.8(5) . .
Nb9 O53 Nb12 110.1(3) . .
Nb9 O53 Nb14 103.1(3) . .
Nb14 O53 Nb12 101.4(3) . .
Nb18 O54 Nb20 88.0(3) . .
Nb18 O54 Nb21 87.6(3) . .
Nb18 O54 Nb22 173.1(4) . .
Nb19 O54 Nb18 96.2(3) . .
Nb19 O54 Nb20 88.3(3) . .
Nb19 O54 Nb21 173.7(4) . .
Nb19 O54 Nb22 88.8(3) . .
Nb21 O54 Nb20 86.8(3) . .
Nb22 O54 Nb20 87.4(3) . .
Nb22 O54 Nb21 87.0(2) . .
Nb23 O54 Nb18 95.7(3) . .
Nb23 O54 Nb19 95.8(3) . .
Nb23 O54 Nb20 174.2(4) . .
Nb23 O54 Nb21 88.8(3) . .
Nb23 O54 Nb22 88.6(3) . .
Nb7 O55 Nb5 115.5(4) . .
Nb6 O56 Nb24 138.5(5) . .
Nb9 O57 Nb14 101.2(3) . .
Nb15 O57 Nb9 110.5(4) . .
Nb15 O57 Nb14 101.6(3) . .
Nb18 O58 Nb17 101.1(3) . .
Nb18 O58 Nb19 110.1(3) . .
Nb19 O58 Nb17 103.0(3) . .
Nb18 O59 Nb21 115.7(4) . .
Nb2 O60 Nb5 117.1(4) . .
Nb2 O60 K2 98.3(3) . .
Nb5 O60 K2 97.1(3) . .
Nb1 O61 Nb8 148.6(4) . .
Nb1 O61 K1 99.8(3) . .
Nb8 O61 K1 103.9(3) . .
Nb18 O62 Nb20 115.7(4) . .
Nb12 O63 Nb14 101.3(3) . .
Nb15 O63 Nb12 110.6(3) . .
Nb15 O63 Nb14 103.2(3) . .
Nb12 O64 Nb10 115.5(4) . .
Nb18 O65 Eu1 140.0(4) . 1_655
Nb6 O66 Nb1 101.1(3) . .
Nb6 O66 Nb7 111.1(3) . .
Nb7 O66 Nb1 101.6(3) . .
Nb17 O67 Eu1 147.4(4) . 1_655
Nb2 O68 Nb1 101.0(3) . .
Nb7 O68 Nb1 104.1(3) . .
Nb7 O68 Nb2 110.7(3) . .
Nb19 O69 Nb17 100.8(3) . .
Nb23 O69 Nb17 101.2(3) . .
Nb23 O69 Nb19 110.8(4) . .
N4 C1 N5 119.7(13) . .
N4 C1 N6 121.0(13) . .
N6 C1 N5 119.3(13) . .
N1 C2 N3 119.5(13) . .
N2 C2 N1 121.0(13) . .
N2 C2 N3 119.3(14) . .
N7 C3 N9 119.5(14) . .
N8 C3 N7 121.3(15) . .
N8 C3 N9 119.2(15) . .
C2 N1 H1A 120.0 . .
C2 N1 H1B 120.0 . .
H1A N1 H1B 120.0 . .
C2 N2 H2A 120.0 . .
C2 N2 H2B 120.0 . .
H2A N2 H2B 120.0 . .
C2 N3 H3A 120.0 . .
C2 N3 H3B 120.0 . .
H3A N3 H3B 120.0 . .
C1 N4 H4A 120.0 . .
C1 N4 H4B 120.0 . .
H4A N4 H4B 120.0 . .
C1 N5 H5A 120.0 . .
C1 N5 H5B 120.0 . .
H5A N5 H5B 120.0 . .
C1 N6 H6A 120.0 . .
C1 N6 H6B 120.0 . .
H6A N6 H6B 120.0 . .
C3 N7 H7A 120.0 . .
C3 N7 H7B 120.0 . .
H7A N7 H7B 120.0 . .
C3 N8 H8A 120.0 . .
C3 N8 H8B 120.0 . .
H8A N8 H8B 120.0 . .
C3 N9 H9A 120.0 . .
C3 N9 H9B 120.0 . .
H9A N9 H9B 120.0 . .
Nb24 O2W K1 81.7(3) . .
Eu2 O7W Eu2 18.21(18) . 2_755

loop_
_geom_bond_atom_site_label_1
_geom_bond_atom_site_label_2
_geom_bond_distance
_geom_bond_site_symmetry_2
Eu1 Nb2 3.9132(11) 2_655
Eu1 Nb18 3.9281(11) 1_455
Eu1 O1 2.402(7) 2_655
Eu1 O2 2.392(7) 2_655
Eu1 O5 2.377(8) .
Eu1 O65 2.389(8) 1_455
Eu1 O67 2.385(7) 1_455
Eu1 O4W 2.539(9) .
Eu1 O5W 2.507(9) .
Eu1 O6W 2.457(10) .
Eu2 Eu2 1.106(2) 2_755
Eu2 Nb12 3.9163(15) .
Eu2 Nb12 3.9051(15) 2_755
Eu2 O36 2.366(8) 2_755
Eu2 O36 2.394(8) .
Eu2 O42 2.358(8) 2_755
Eu2 O42 2.388(8) .
Eu2 O7W 2.48(2) .
Eu2 O7W 3.15(2) 2_755
Eu2 O8W 2.56(2) .
Eu2 O9W 2.56(2) .
Nb1 Nb2 3.2563(13) .
Nb1 Nb6 3.2960(13) .
Nb1 Nb7 3.3226(13) .
Nb1 K1 3.741(4) .
Nb1 O1 1.777(7) .
Nb1 O10 2.111(7) .
Nb1 O29 1.908(8) .
Nb1 O61 1.912(7) .
Nb1 O66 2.215(7) .
Nb1 O68 2.123(7) .
Nb2 Eu1 3.9132(11) 2_655
Nb2 Nb3 3.3401(14) .
Nb2 Nb5 3.3392(13) .
Nb2 K2 3.516(8) 2_655
Nb2 K2 3.851(8) .
Nb2 O2 1.790(7) .
Nb2 O7 2.365(8) .
Nb2 O10 2.103(7) .
Nb2 O48 1.913(8) .
Nb2 O60 1.911(7) .
Nb2 O68 2.098(7) .
Nb3 Nb6 3.2981(14) .
Nb3 K2 3.814(9) .
Nb3 O3 1.770(10) .
Nb3 O7 2.456(8) .
Nb3 O21 1.968(8) .
Nb3 O22 1.946(9) .
Nb3 O23 2.005(9) .
Nb3 O48 2.020(8) .
Nb4 Nb6 3.2989(15) .
Nb4 Nb7 3.3074(15) .
Nb4 O4 1.766(11) .
Nb4 O7 2.428(8) .
Nb4 O9 2.031(9) .
Nb4 O22 1.998(9) .
Nb4 O33 1.956(9) .
Nb4 O43 2.030(8) .
Nb5 Nb7 3.3319(13) .
Nb5 K2 3.875(8) .
Nb5 O5 1.771(8) .
Nb5 O7 2.463(8) .
Nb5 O21 1.965(8) .
Nb5 O33 1.973(8) .
Nb5 O55 2.040(8) .
Nb5 O60 2.002(7) .
Nb6 O7 2.278(8) .
Nb6 O9 1.887(9) .
Nb6 O10 2.104(7) .
Nb6 O23 1.902(9) .
Nb6 O56 1.847(9) .
Nb6 O66 2.050(7) .
Nb7 O7 2.289(8) .
Nb7 O43 1.892(8) .
Nb7 O47 1.841(8) .
Nb7 O55 1.899(8) .
Nb7 O66 2.072(8) .
Nb7 O68 2.090(7) .
Nb8 K1 3.880(4) .
Nb8 O8 1.747(10) .
Nb8 O28 2.049(9) .
Nb8 O34 1.975(8) .
Nb8 O47 2.058(8) .
Nb8 O61 1.964(7) .
Nb8 O1W 2.372(10) .
Nb9 Nb10 3.3154(15) .
Nb9 Nb11 3.3060(18) .
Nb9 Nb14 3.2978(14) .
Nb9 O25 1.905(9) .
Nb9 O28 1.856(9) .
Nb9 O50 2.294(8) .
Nb9 O51 1.899(9) .
Nb9 O53 2.101(7) .
Nb9 O57 2.064(8) .
Nb10 Nb11 3.3539(19) .
Nb10 Nb12 3.3254(15) .
Nb10 O15 1.967(11) .
Nb10 O20 1.760(11) .
Nb10 O25 2.041(9) .
Nb10 O40 1.971(9) .
Nb10 O50 2.444(8) .
Nb10 O64 2.016(8) .
Nb11 Nb15 3.3051(17) .
Nb11 O6 1.979(10) .
Nb11 O14 1.776(12) .
Nb11 O15 1.956(11) .
Nb11 O50 2.436(8) .
Nb11 O51 2.026(9) .
Nb11 O52 2.024(10) .
Nb12 Eu2 3.9051(15) 2_755
Nb12 Nb13 3.3258(15) .
Nb12 Nb14 3.2659(13) .
Nb12 O11 1.932(9) .
Nb12 O42 1.793(8) .
Nb12 O50 2.350(8) .
Nb12 O53 2.111(7) .
Nb12 O63 2.102(7) .
Nb12 O64 1.915(8) .
Nb13 Nb15 3.3129(15) .
Nb13 O6 1.972(10) .
Nb13 O11 1.996(9) .
Nb13 O18 1.749(11) .
Nb13 O26 2.026(9) .
Nb13 O40 1.986(9) .
Nb13 O50 2.459(8) .
Nb14 Nb15 3.3047(14) .
Nb14 K1 3.744(4) .
Nb14 O34 1.904(8) .
Nb14 O36 1.792(8) .
Nb14 O45 1.919(8) .
Nb14 O53 2.111(7) .
Nb14 O57 2.202(8) .
Nb14 O63 2.120(7) .
Nb15 O26 1.896(9) .
Nb15 O32 1.847(9) .
Nb15 O50 2.286(8) .
Nb15 O52 1.898(9) .
Nb15 O57 2.062(8) .
Nb15 O63 2.096(7) .
Nb16 K1 3.861(4) .
Nb16 O13 1.729(11) .
Nb16 O32 2.048(9) .
Nb16 O38 2.047(9) .
Nb16 O44 1.971(8) .
Nb16 O45 1.963(8) .
Nb16 O3W 2.371(10) .
Nb17 Nb18 3.2553(13) .
Nb17 Nb19 3.3085(14) .
Nb17 Nb23 3.3120(13) .
Nb17 K1 3.762(4) .
Nb17 O31 2.126(7) .
Nb17 O44 1.904(8) .
Nb17 O46 1.910(8) .
Nb17 O58 2.118(7) .
Nb17 O67 1.788(7) .
Nb17 O69 2.228(8) .
Nb18 Eu1 3.9279(11) 1_655
Nb18 Nb20 3.3409(15) .
Nb18 Nb21 3.3244(14) .
Nb18 O31 2.084(7) .
Nb18 O54 2.347(8) .
Nb18 O58 2.099(7) .
Nb18 O59 1.895(8) .
Nb18 O62 1.930(8) .
Nb18 O65 1.785(8) .
Nb19 Nb20 3.3084(15) .
Nb19 Nb22 3.3071(16) .
Nb19 O38 1.845(9) .
Nb19 O39 1.904(9) .
Nb19 O49 1.894(9) .
Nb19 O54 2.288(8) .
Nb19 O58 2.111(7) .
Nb19 O69 2.064(8) .
Nb20 O24 1.768(11) .
Nb20 O30 1.978(9) .
Nb20 O37 1.973(9) .
Nb20 O39 2.018(9) .
Nb20 O54 2.460(8) .
Nb20 O62 2.016(8) .
Nb21 Nb23 3.3212(14) .
Nb21 O17 1.744(11) .
Nb21 O19 2.045(8) .
Nb21 O27 1.979(9) .
Nb21 O30 1.975(9) .
Nb21 O54 2.456(8) .
Nb21 O59 2.030(8) .
Nb22 Nb23 3.2992(16) .
Nb22 O12 1.764(12) .
Nb22 O27 1.952(9) .
Nb22 O37 1.973(9) .
Nb22 O41 2.040(9) .
Nb22 O49 2.040(9) .
Nb22 O54 2.437(8) .
Nb23 O19 1.889(8) .
Nb23 O31 2.093(7) .
Nb23 O35 1.859(8) .
Nb23 O41 1.890(9) .
Nb23 O54 2.286(8) .
Nb23 O69 2.056(8) .
Nb24 K1 3.849(4) .
Nb24 O16 1.735(10) .
Nb24 O29 1.975(8) .
Nb24 O35 2.036(8) .
Nb24 O46 1.968(8) .
Nb24 O56 2.037(8) .
Nb24 O2W 2.382(11) .
K1 O29 2.933(8) .
K1 O34 2.935(9) .
K1 O44 2.921(9) .
K1 O45 2.899(9) .
K1 O46 2.939(9) .
K1 O61 2.906(8) .
K1 O2W 3.387(12) .
K2 Nb2 3.516(9) 2_655
K2 K2 2.170(17) 2_655
K2 O2 2.930(11) 2_655
K2 O21 2.855(12) .
K2 O48 2.973(12) .
K2 O48 3.088(12) 2_655
K2 O60 3.080(11) .
O1 Eu1 2.403(7) 2_655
O2 Eu1 2.392(7) 2_655
O2 K2 2.930(11) 2_655
O36 Eu2 2.366(8) 2_755
O42 Eu2 2.358(8) 2_755
O48 K2 3.088(12) 2_655
O65 Eu1 2.389(8) 1_655
O67 Eu1 2.385(7) 1_655
C1 N4 1.315(17) .
C1 N5 1.357(17) .
C1 N6 1.329(18) .
C2 N1 1.317(18) .
C2 N2 1.315(18) .
C2 N3 1.348(18) .
C3 N7 1.325(18) .
C3 N8 1.31(2) .
C3 N9 1.331(19) .
N1 H1A 0.8600 .
N1 H1B 0.8600 .
N2 H2A 0.8600 .
N2 H2B 0.8600 .
N3 H3A 0.8600 .
N3 H3B 0.8600 .
N4 H4A 0.8600 .
N4 H4B 0.8600 .
N5 H5A 0.8600 .
N5 H5B 0.8600 .
N6 H6A 0.8600 .
N6 H6B 0.8600 .
N7 H7A 0.8600 .
N7 H7B 0.8600 .
N8 H8A 0.8600 .
N8 H8B 0.8600 .
N9 H9A 0.8600 .
N9 H9B 0.8600 .
O7W Eu2 3.15(2) 2_755
